data_1560383
loop_
_publ_author_name
'Shi, Chenjie'
'Wang, Zikai'
'Chen, Yifan'
'Zhang, Xiaoyu'
'Zhao, Yue'
'Tao, Yuehong'
'Wu, Hua'

_publ_section_title
;
 Structural diversity of four coordination polymers based on
 5-nitro-1,2,3-benzenetricarboxylic acid (H3nbta): Solvothermal syntheses,
 structural characterizations and properties
;
_journal_name_full 'Journal of Solid State Chemistry'
_journal_page_first 35
_journal_page_last 42
_journal_paper_doi 10.1016/j.jssc.2017.05.010
_journal_volume 253
_journal_year 2017
_chemical_formula_moiety 'C106 H114 N34 O32 Zn6'
_chemical_formula_sum 'C106 H128 N34 O32 Zn6'
_chemical_formula_weight 2782.64
_space_group_IT_number 2
_space_group_name_Hall '-P 1'
_space_group_name_H-M_alt 'P -1'
_symmetry_cell_setting triclinic
_symmetry_space_group_name_H-M 'P -1'
_atom_sites_solution_hydrogens geom
_atom_sites_solution_primary direct
_atom_sites_solution_secondary difmap
_audit_creation_method SHELXL-97
_cell_angle_alpha 78.07(3)
_cell_angle_beta 74.54(3)
_cell_angle_gamma 76.76(3)
_cell_formula_units_Z 2
_cell_length_a 16.028(3)
_cell_length_b 20.202(4)
_cell_length_c 21.170(4)
_cell_measurement_reflns_used 23047
_cell_measurement_temperature 293(2)
_cell_measurement_theta_max 25.4
_cell_measurement_theta_min 1.5
_cell_volume 6353(2)
_computing_cell_refinement 'Bruker SMART'
_computing_data_collection 'Bruker SMART'
_computing_data_reduction 'Bruker SAINT software (Bruker, 1999)'
_computing_molecular_graphics 'SHELXTL-PLUS (Sheldrick, 1990)'
_computing_publication_material SHELXL-97
_computing_structure_refinement 'SHELXL-97 (Sheldrick, 2008)'
_computing_structure_solution 'SHELXL-97 (Sheldrick, 2008)'
_diffrn_ambient_temperature 293(2)
_diffrn_measured_fraction_theta_full 0.989
_diffrn_measured_fraction_theta_max 0.989
_diffrn_measurement_device_type 'Bruker SMART APEX CCD'
_diffrn_measurement_method 'phi and omega scans'
_diffrn_radiation_monochromator graphite
_diffrn_radiation_source 'fine-focus sealed tube'
_diffrn_radiation_type MoK\a
_diffrn_radiation_wavelength 0.71073
_diffrn_reflns_av_R_equivalents 0.0301
_diffrn_reflns_av_sigmaI/netI 0.0483
_diffrn_reflns_limit_h_max 19
_diffrn_reflns_limit_h_min -19
_diffrn_reflns_limit_k_max 23
_diffrn_reflns_limit_k_min -24
_diffrn_reflns_limit_l_max 20
_diffrn_reflns_limit_l_min -25
_diffrn_reflns_number 94334
_diffrn_reflns_theta_full 25.00
_diffrn_reflns_theta_max 25.35
_diffrn_reflns_theta_min 1.54
_diffrn_standards_decay_% none
_diffrn_standards_interval_count none
_diffrn_standards_interval_time none
_diffrn_standards_number none
_exptl_absorpt_coefficient_mu 1.201
_exptl_absorpt_correction_T_max 0.842
_exptl_absorpt_correction_T_min 0.771
_exptl_absorpt_correction_type empirical
_exptl_absorpt_process_details SADABS
_exptl_crystal_colour colorless
_exptl_crystal_density_diffrn 1.455
_exptl_crystal_density_method 'not measured'
_exptl_crystal_description block
_exptl_crystal_F_000 2876
_exptl_crystal_size_max 0.21
_exptl_crystal_size_mid 0.18
_exptl_crystal_size_min 0.15
_refine_diff_density_max 0.678
_refine_diff_density_min -0.411
_refine_diff_density_rms 0.067
_refine_ls_extinction_method none
_refine_ls_goodness_of_fit_ref 1.036
_refine_ls_hydrogen_treatment mixed
_refine_ls_matrix_type full
_refine_ls_number_parameters 1598
_refine_ls_number_reflns 23047
_refine_ls_number_restraints 11
_refine_ls_restrained_S_all 1.038
_refine_ls_R_factor_all 0.1064
_refine_ls_R_factor_gt 0.0546
_refine_ls_shift/su_max 0.003
_refine_ls_shift/su_mean 0.000
_refine_ls_structure_factor_coef Fsqd
_refine_ls_weighting_details 'calc w=1/[\s^2^(Fo^2^)+(0.0953P)^2^+0.1539P] where P=(Fo^2^+2Fc^2^)/3'
_refine_ls_weighting_scheme calc
_refine_ls_wR_factor_gt 0.1413
_refine_ls_wR_factor_ref 0.1678
_reflns_number_gt 13632
_reflns_number_total 23047
_reflns_threshold_expression >2\s(I)
_cod_data_source_file compound1-4.cif
_cod_data_source_block compound3
_cod_depositor_comments
;
The following automatic conversions were performed:

data item '_chemical_melting_point' value 'not measured' was changed
to '?' -- the value is undefined or not given.

data item '_symmetry_cell_setting' value 'Triclinic' was changed to
'triclinic' in accordance with the built-in table derived from the
CIF Core dictionary named 'cif_core.dic' version 2.4.5 last updated
on 2014-11-21.

Automatic conversion script
Id: cif_fix_values 8369 2020-08-20 11:38:08Z andrius 
;
_cod_original_sg_symbol_H-M P-1
_cod_database_code 1560383

loop_
_symmetry_equiv_pos_as_xyz
'x, y, z'
'-x, -y, -z'

loop_
_atom_site_label
_atom_site_type_symbol
_atom_site_fract_x
_atom_site_fract_y
_atom_site_fract_z
_atom_site_U_iso_or_equiv
_atom_site_adp_type
_atom_site_occupancy
_atom_site_symmetry_multiplicity
_atom_site_calc_flag
_atom_site_refinement_flags
_atom_site_disorder_assembly
_atom_site_disorder_group
Zn1 Zn 0.36583(3) 1.14993(2) 0.98028(2) 0.05527(14) Uani 1 1 d . . .
Zn2 Zn 0.62692(3) 0.97917(2) 0.80791(2) 0.06074(15) Uani 1 1 d . . .
Zn3 Zn 0.65405(3) 0.72629(2) 0.80602(3) 0.06328(16) Uani 1 1 d . . .
Zn4 Zn 0.88345(3) 0.64641(2) 0.51085(2) 0.06029(15) Uani 1 1 d . . .
Zn5 Zn 0.84895(4) 0.51882(2) 0.35972(2) 0.06841(17) Uani 1 1 d . . .
Zn6 Zn 0.86365(3) -0.22027(2) 1.21489(3) 0.06869(17) Uani 1 1 d . . .
C1 C 0.8303(3) 0.8302(2) 0.66073(19) 0.0580(10) Uani 1 1 d . . .
C2 C 0.8387(3) 0.8951(2) 0.6704(2) 0.0710(12) Uani 1 1 d . . .
C3 C 0.9086(3) 0.9254(3) 0.6326(3) 0.0918(16) Uani 1 1 d . . .
H3 H 0.9141 0.9683 0.6388 0.110 Uiso 1 1 calc R . .
C4 C 0.9692(4) 0.8916(3) 0.5861(3) 0.0989(18) Uani 1 1 d . . .
C5 C 0.9626(3) 0.8288(3) 0.5738(2) 0.0847(15) Uani 1 1 d . . .
H5 H 1.0047 0.8076 0.5409 0.102 Uiso 1 1 calc R . .
C6 C 0.8929(3) 0.7978(2) 0.6108(2) 0.0657(11) Uani 1 1 d . . .
C7 C 0.8822(3) 0.7330(2) 0.5924(3) 0.0731(12) Uani 1 1 d . . .
C8 C 0.7517(3) 0.7984(2) 0.7001(2) 0.0580(11) Uani 1 1 d . . .
C9 C 0.7673(3) 0.9387(3) 0.7158(3) 0.0758(13) Uani 1 1 d . . .
C10 C 0.4452(2) 0.90807(19) 0.90607(18) 0.0482(9) Uani 1 1 d . . .
C11 C 0.3804(2) 0.96622(18) 0.91879(18) 0.0472(9) Uani 1 1 d . . .
C12 C 0.2980(3) 0.9694(2) 0.9075(2) 0.0592(11) Uani 1 1 d . . .
H12 H 0.2545 1.0080 0.9150 0.071 Uiso 1 1 calc R . .
C13 C 0.2806(3) 0.9164(2) 0.8858(2) 0.0676(12) Uani 1 1 d . . .
C14 C 0.3436(3) 0.8575(2) 0.8733(2) 0.0732(13) Uani 1 1 d . . .
H14 H 0.3304 0.8216 0.8587 0.088 Uiso 1 1 calc R . .
C15 C 0.4259(3) 0.8540(2) 0.8833(2) 0.0621(11) Uani 1 1 d . . .
C16 C 0.4941(3) 0.7917(3) 0.8673(3) 0.0754(13) Uani 1 1 d . . .
C17 C 0.5323(2) 0.89616(19) 0.9273(2) 0.0490(9) Uani 1 1 d . . .
C18 C 0.3950(3) 1.0265(2) 0.9422(2) 0.0645(12) Uani 1 1 d . . .
C19 C 1.1028(3) 0.52023(19) 0.34430(19) 0.0549(10) Uani 1 1 d . . .
C20 C 1.0394(3) 0.57892(18) 0.33604(18) 0.0526(10) Uani 1 1 d . . .
C21 C 1.0483(3) 0.6241(2) 0.2764(2) 0.0617(11) Uani 1 1 d . . .
C22 C 1.1201(3) 0.6116(2) 0.2262(2) 0.0729(13) Uani 1 1 d . . .
H22 H 1.1253 0.6412 0.1859 0.088 Uiso 1 1 calc R . .
C23 C 1.1852(3) 0.5547(2) 0.2351(2) 0.0765(14) Uani 1 1 d . . .
C24 C 1.1789(3) 0.5089(2) 0.2936(2) 0.0712(13) Uani 1 1 d . . .
H24 H 1.2240 0.4716 0.2994 0.085 Uiso 1 1 calc R . .
C25 C 1.0898(3) 0.4650(2) 0.4035(2) 0.0627(11) Uani 1 1 d . . .
C26 C 0.9640(3) 0.5950(2) 0.3947(2) 0.0582(11) Uani 1 1 d . . .
C27 C 0.9752(3) 0.6854(2) 0.2663(3) 0.0739(13) Uani 1 1 d . . .
C28 C 0.4955(3) 0.6418(2) 0.2584(2) 0.0711(12) Uani 1 1 d . . .
C29 C 0.5601(3) 0.6002(2) 0.2871(2) 0.0707(12) Uani 1 1 d . . .
H29 H 0.5486 0.5607 0.3168 0.085 Uiso 1 1 calc R . .
C30 C 0.6420(3) 0.6174(2) 0.2717(2) 0.0626(11) Uani 1 1 d . . .
C31 C 0.6596(3) 0.67741(19) 0.22755(19) 0.0562(10) Uani 1 1 d . . .
C32 C 0.5934(3) 0.7183(2) 0.19748(18) 0.0574(10) Uani 1 1 d . . .
C33 C 0.5118(3) 0.7012(2) 0.2136(2) 0.0727(12) Uani 1 1 d . . .
H33 H 0.4672 0.7292 0.1947 0.087 Uiso 1 1 calc R . .
C34 C 0.7120(3) 0.5684(2) 0.3040(3) 0.0777(13) Uani 1 1 d . . .
C35 C 0.7495(3) 0.6975(2) 0.2094(2) 0.0640(11) Uani 1 1 d . . .
C36' C 0.4200(14) 0.8573(12) 0.3738(10) 0.155(7) Uiso 0.40 1 d PD . .
C36 C 0.3725(8) 0.8061(8) 0.4025(7) 0.158(5) Uani 0.60 1 d PD . .
C37 C 0.5387(4) 0.6407(3) 0.7746(3) 0.0937(17) Uani 1 1 d . . .
H37 H 0.4973 0.6434 0.8147 0.112 Uiso 1 1 calc R . .
C38 C 0.4952(12) 0.4894(12) 1.0385(10) 0.431(15) Uani 1 1 d . . .
H38A H 0.4422 0.5163 1.0621 0.517 Uiso 1 1 calc R . .
H38B H 0.4913 0.4411 1.0515 0.517 Uiso 1 1 calc R . .
C40 C 0.6878(3) 1.1143(2) 0.7797(2) 0.0740(13) Uani 1 1 d . . .
H40 H 0.7109 1.1094 0.7353 0.089 Uiso 1 1 calc R . .
C41 C 0.6270(3) 1.0936(2) 0.8795(2) 0.0648(11) Uani 1 1 d . . .
H41 H 0.5986 1.0730 0.9207 0.078 Uiso 1 1 calc R . .
C42 C 0.6392(3) 1.2042(3) 0.9128(2) 0.0775(13) Uani 1 1 d . . .
H42A H 0.5969 1.1924 0.9536 0.093 Uiso 1 1 calc R . .
H42B H 0.6157 1.2495 0.8919 0.093 Uiso 1 1 calc R . .
C43 C 0.7226(3) 1.2064(3) 0.9288(3) 0.0934(16) Uani 1 1 d . . .
H43A H 0.7666 1.2148 0.8881 0.112 Uiso 1 1 calc R . .
H43B H 0.7438 1.1622 0.9532 0.112 Uiso 1 1 calc R . .
C44 C 0.7096(4) 1.2632(3) 0.9706(3) 0.0962(16) Uani 1 1 d . . .
H44A H 0.6880 1.3070 0.9459 0.115 Uiso 1 1 calc R . .
H44B H 0.6647 1.2547 1.0108 0.115 Uiso 1 1 calc R . .
C45 C 0.7901(5) 1.2686(4) 0.9892(4) 0.123(2) Uani 1 1 d . . .
H45A H 0.8362 1.2741 0.9492 0.148 Uiso 1 1 calc R . .
H45B H 0.8094 1.2259 1.0164 0.148 Uiso 1 1 calc R . .
C46 C 0.7787(6) 1.3279(4) 1.0269(4) 0.163(3) Uani 1 1 d . . .
H46A H 0.7368 1.3199 1.0689 0.196 Uiso 1 1 calc R . .
H46B H 0.7535 1.3700 1.0017 0.196 Uiso 1 1 calc R . .
C47 C 0.8635(8) 1.3387(5) 1.0407(6) 0.224(6) Uani 1 1 d . . .
H47A H 0.8821 1.3021 1.0744 0.268 Uiso 1 1 calc R . .
H47B H 0.9101 1.3377 1.0006 0.268 Uiso 1 1 calc R . .
C48 C 0.8470(10) 1.4056(8) 1.0634(7) 0.261(6) Uiso 1 1 d . . .
H48A H 0.7961 1.4077 1.1005 0.313 Uiso 1 1 calc R . .
H48B H 0.8330 1.4419 1.0278 0.313 Uiso 1 1 calc R . .
C49 C 0.9332(10) 1.4198(6) 1.0869(9) 0.281(9) Uani 1 1 d . . .
H49A H 0.9337 1.3967 1.1318 0.337 Uiso 1 1 calc R . .
H49B H 0.9880 1.4021 1.0577 0.337 Uiso 1 1 calc R . .
C50 C 0.9235(7) 1.4961(8) 1.0835(4) 0.222(6) Uani 1 1 d . . .
H50A H 0.8703 1.5133 1.1145 0.266 Uiso 1 1 calc R . .
H50B H 0.9195 1.5194 1.0392 0.266 Uiso 1 1 calc R . .
C51 C 1.0032(6) 1.5096(5) 1.1007(3) 0.142(3) Uani 1 1 d . . .
H51A H 1.0565 1.4816 1.0788 0.170 Uiso 1 1 calc R . .
H51B H 1.0081 1.5577 1.0868 0.170 Uiso 1 1 calc R . .
C52 C 0.9298(3) 1.5226(3) 1.2189(3) 0.0804(14) Uani 1 1 d . . .
H52 H 0.8900 1.5626 1.2095 0.096 Uiso 1 1 calc R . .
C53 C 1.0019(3) 1.4367(2) 1.2665(3) 0.0832(15) Uani 1 1 d . . .
H53 H 1.0214 1.4042 1.3000 0.100 Uiso 1 1 calc R . .
C54 C 0.7637(5) 0.3958(3) 0.4334(3) 0.124(2) Uani 1 1 d . . .
H54 H 0.7369 0.3953 0.3997 0.149 Uiso 1 1 calc R . .
C55 C 0.8389(3) 0.4238(2) 0.4882(2) 0.0746(13) Uani 1 1 d . . .
H55 H 0.8748 0.4455 0.5020 0.090 Uiso 1 1 calc R . .
C56 C 0.8127(3) 0.3350(3) 0.5888(2) 0.0917(16) Uani 1 1 d . . .
H56A H 0.7540 0.3355 0.6171 0.110 Uiso 1 1 calc R . .
H56B H 0.8435 0.3594 0.6075 0.110 Uiso 1 1 calc R . .
C57 C 0.8603(4) 0.2616(2) 0.5894(2) 0.0873(15) Uani 1 1 d . . .
H57A H 0.9173 0.2604 0.5585 0.105 Uiso 1 1 calc R . .
H57B H 0.8269 0.2358 0.5747 0.105 Uiso 1 1 calc R . .
C58 C 0.8733(4) 0.2279(3) 0.6575(2) 0.0983(17) Uani 1 1 d . . .
H58A H 0.9130 0.2505 0.6693 0.118 Uiso 1 1 calc R . .
H58B H 0.8171 0.2356 0.6891 0.118 Uiso 1 1 calc R . .
C59 C 0.9086(4) 0.1534(3) 0.6647(2) 0.0880(15) Uani 1 1 d . . .
H59A H 0.9638 0.1451 0.6321 0.106 Uiso 1 1 calc R . .
H59B H 0.8677 0.1301 0.6552 0.106 Uiso 1 1 calc R . .
C60 C 0.9246(3) 0.1218(3) 0.7342(2) 0.0868(15) Uani 1 1 d . . .
H60A H 0.9725 0.1397 0.7406 0.104 Uiso 1 1 calc R . .
H60B H 0.8723 0.1369 0.7671 0.104 Uiso 1 1 calc R . .
C61 C 0.9460(4) 0.0462(3) 0.7465(3) 0.1081(19) Uani 1 1 d . . .
H61A H 0.9986 0.0315 0.7136 0.130 Uiso 1 1 calc R . .
H61B H 0.8985 0.0287 0.7389 0.130 Uiso 1 1 calc R . .
C62 C 0.9610(5) 0.0120(4) 0.8147(3) 0.124(2) Uani 1 1 d . . .
H62A H 0.9882 -0.0359 0.8126 0.149 Uiso 1 1 calc R . .
H62B H 1.0023 0.0339 0.8254 0.149 Uiso 1 1 calc R . .
C63 C 0.8846(5) 0.0146(4) 0.8663(3) 0.146(3) Uani 1 1 d . . .
H63A H 0.8465 -0.0118 0.8577 0.175 Uiso 1 1 calc R . .
H63B H 0.8539 0.0621 0.8644 0.175 Uiso 1 1 calc R . .
C64 C 0.8975(5) -0.0130(4) 0.9407(4) 0.136(2) Uani 1 1 d . . .
H64A H 0.9492 0.0003 0.9464 0.164 Uiso 1 1 calc R . .
H64B H 0.8465 0.0061 0.9726 0.164 Uiso 1 1 calc R . .
C65 C 0.9070(6) -0.0810(5) 0.9495(4) 0.164(3) Uani 1 1 d . . .
H65A H 0.9591 -0.0997 0.9182 0.197 Uiso 1 1 calc R . .
H65B H 0.8564 -0.0937 0.9414 0.197 Uiso 1 1 calc R . .
C66 C 0.8611(3) -0.1374(2) 1.0744(3) 0.0703(12) Uani 1 1 d . . .
H66 H 0.8020 -0.1355 1.0765 0.084 Uiso 1 1 calc R . .
C67 C 0.9830(3) -0.1536(3) 1.0970(3) 0.0998(18) Uani 1 1 d . . .
H67 H 1.0270 -0.1677 1.1206 0.120 Uiso 1 1 calc R . .
C68 C 0.3052(8) 0.9186(7) 0.4573(9) 0.324(13) Uani 1 1 d D . .
H68A H 0.2728 0.9120 0.5032 0.389 Uiso 1 1 calc R . .
H68B H 0.2618 0.9277 0.4307 0.389 Uiso 1 1 calc R . .
C69 C 0.3381(8) 0.9855(9) 0.4471(6) 0.280(9) Uani 1 1 d D . .
H69A H 0.3878 0.9779 0.4673 0.336 Uiso 1 1 calc R . .
H69B H 0.3580 1.0009 0.4000 0.336 Uiso 1 1 calc R . .
C70 C 0.2672(7) 1.0395(6) 0.4770(4) 0.176(3) Uani 1 1 d . . .
H70A H 0.2735 1.0827 0.4476 0.211 Uiso 1 1 calc R . .
H70B H 0.2116 1.0290 0.4756 0.211 Uiso 1 1 calc R . .
C71 C 0.2585(6) 1.0518(4) 0.5426(4) 0.151(3) Uani 1 1 d . . .
H71A H 0.3002 1.0807 0.5405 0.181 Uiso 1 1 calc R . .
H71B H 0.2759 1.0081 0.5692 0.181 Uiso 1 1 calc R . .
C72 C 0.1734(4) 1.0835(4) 0.5768(3) 0.122(2) Uani 1 1 d . . .
H72A H 0.1540 1.1266 0.5501 0.146 Uiso 1 1 calc R . .
H72B H 0.1316 1.0537 0.5821 0.146 Uiso 1 1 calc R . .
C73 C 0.1525(3) 1.1558(3) 0.6632(3) 0.0843(14) Uani 1 1 d . . .
H73 H 0.1341 1.1980 0.6389 0.101 Uiso 1 1 calc R . .
C74 C 0.1894(4) 1.0788(3) 0.7393(4) 0.113(2) Uani 1 1 d . . .
H74 H 0.2016 1.0565 0.7799 0.136 Uiso 1 1 calc R . .
C75 C 0.7689(4) 0.5907(3) 0.9546(3) 0.0934(18) Uani 1 1 d . . .
H75 H 0.8116 0.5561 0.9697 0.112 Uiso 1 1 calc R . .
C76 C 0.6526(4) 0.6712(3) 0.9509(3) 0.0797(14) Uani 1 1 d . . .
H76 H 0.6007 0.7011 0.9658 0.096 Uiso 1 1 calc R . .
C77 C 0.6794(5) 0.6154(3) 1.0626(3) 0.125(2) Uani 1 1 d . . .
H77A H 0.7324 0.6156 1.0764 0.150 Uiso 1 1 calc R . .
H77B H 0.6347 0.6533 1.0789 0.150 Uiso 1 1 calc R . .
C78 C 0.6501(8) 0.5530(7) 1.0909(6) 0.237(5) Uiso 1 1 d D . .
H78A H 0.6529 0.5407 1.1372 0.284 Uiso 1 1 calc R . .
H78B H 0.6850 0.5159 1.0671 0.284 Uiso 1 1 calc R . .
C79 C 0.5434(11) 0.5703(9) 1.0827(8) 0.303(7) Uiso 1 1 d . . .
H79A H 0.4996 0.5695 1.1244 0.364 Uiso 1 1 calc R . .
H79B H 0.5291 0.6112 1.0515 0.364 Uiso 1 1 calc R . .
C80 C 0.569(2) 0.5017(17) 1.0533(16) 0.50(2) Uiso 1 1 d D . .
H80A H 0.6156 0.5052 1.0135 0.600 Uiso 1 1 calc R . .
H80B H 0.5897 0.4640 1.0853 0.600 Uiso 1 1 calc R . .
C81 C 0.2200(3) 1.1957(2) 1.0996(3) 0.0679(12) Uani 1 1 d . . .
H81 H 0.2471 1.1670 1.1317 0.082 Uiso 1 1 calc R . .
C82 C 0.1899(3) 1.2470(2) 1.0085(3) 0.0742(13) Uani 1 1 d . . .
H82 H 0.1950 1.2604 0.9630 0.089 Uiso 1 1 calc R . .
C83 C 0.0832(4) 1.2493(4) 1.1759(3) 0.121(2) Uani 1 1 d . . .
H83A H 0.1152 1.2311 1.2106 0.145 Uiso 1 1 calc R . .
H83B H 0.0646 1.2985 1.1758 0.145 Uiso 1 1 calc R . .
C84 C 0.0089(5) 1.2195(4) 1.1908(3) 0.136(3) Uani 1 1 d . . .
H84A H 0.0267 1.1698 1.1963 0.163 Uiso 1 1 calc R . .
H84B H -0.0200 1.2336 1.1540 0.163 Uiso 1 1 calc R . .
C85 C -0.0570(6) 1.2402(6) 1.2547(4) 0.176(4) Uani 1 1 d . . .
H85A H -0.0311 1.2178 1.2920 0.211 Uiso 1 1 calc R . .
H85B H -0.0628 1.2894 1.2526 0.211 Uiso 1 1 calc R . .
C86 C -0.1402(9) 1.2258(10) 1.2685(6) 0.314(10) Uani 1 1 d D . .
H86A H -0.1357 1.1762 1.2755 0.377 Uiso 1 1 calc R . .
H86B H -0.1650 1.2445 1.2300 0.377 Uiso 1 1 calc R . .
C87 C -0.1973(10) 1.2511(11) 1.3228(11) 0.391(14) Uani 1 1 d D . .
H87A H -0.2093 1.3010 1.3137 0.470 Uiso 1 1 calc R . .
H87B H -0.1701 1.2374 1.3605 0.470 Uiso 1 1 calc R . .
C88 C 0.7431(3) 0.7089(2) 0.4277(3) 0.0714(13) Uani 1 1 d . . .
H88 H 0.7694 0.6820 0.3944 0.086 Uiso 1 1 calc R . .
C89 C 0.7139(3) 0.7541(2) 0.5130(3) 0.0881(15) Uani 1 1 d . . .
H89 H 0.7179 0.7639 0.5530 0.106 Uiso 1 1 calc R . .
C90 C 0.6198(4) 0.7825(3) 0.3784(3) 0.1032(18) Uani 1 1 d . . .
H90A H 0.6509 0.7648 0.3375 0.124 Uiso 1 1 calc R . .
H90B H 0.6117 0.8323 0.3691 0.124 Uiso 1 1 calc R . .
C91 C 0.5326(6) 0.7614(5) 0.4016(5) 0.190(4) Uani 1 1 d . . .
H91A H 0.5071 0.7729 0.4458 0.228 Uiso 1 1 calc R . .
H91B H 0.5423 0.7117 0.4055 0.228 Uiso 1 1 calc R . .
C92 C 0.4663(6) 0.7908(5) 0.3612(5) 0.170(3) Uani 1 1 d . . .
C93 C 0.3540(12) 0.8570(10) 0.4464(8) 0.340(12) Uani 1 1 d D . .
C95 C -0.3259(9) 1.2091(9) 1.3070(9) 0.306(9) Uani 1 1 d D . .
H95A H -0.2926 1.1727 1.2818 0.367 Uiso 1 1 calc R . .
H95B H -0.3483 1.2483 1.2771 0.367 Uiso 1 1 calc R . .
C96 C -0.4043(13) 1.1829(9) 1.3646(9) 0.314(8) Uiso 1 1 d . . .
H96A H -0.3832 1.1499 1.3998 0.377 Uiso 1 1 calc R . .
H96B H -0.4472 1.2205 1.3830 0.377 Uiso 1 1 calc R . .
C97 C -0.4374(11) 1.1512(8) 1.3226(8) 0.286(7) Uiso 1 1 d . . .
H97A H -0.3986 1.1533 1.2787 0.344 Uiso 1 1 calc R . .
H97B H -0.4954 1.1765 1.3183 0.344 Uiso 1 1 calc R . .
C98 C -0.4431(7) 1.0756(6) 1.3522(5) 0.214(5) Uani 1 1 d . . .
H98A H -0.4873 1.0742 1.3937 0.257 Uiso 1 1 calc R . .
H98B H -0.3870 1.0521 1.3619 0.257 Uiso 1 1 calc R . .
C99 C -0.5364(3) 1.0552(3) 1.2798(3) 0.0772(13) Uani 1 1 d . . .
H99 H -0.5803 1.0936 1.2877 0.093 Uiso 1 1 calc R . .
C100 C -0.4609(4) 0.9659(3) 1.2472(3) 0.0859(15) Uani 1 1 d . . .
H100 H -0.4430 0.9279 1.2251 0.103 Uiso 1 1 calc R . .
C101 C 0.6506(3) 0.6546(2) 0.6979(3) 0.0715(13) Uani 1 1 d . . .
H101 H 0.7023 0.6681 0.6717 0.086 Uiso 1 1 calc R . .
C102 C 0.6273(5) 0.5856(4) 0.6204(4) 0.132(2) Uani 1 1 d . . .
H10A H 0.6257 0.5369 0.6326 0.159 Uiso 1 1 calc R . .
H10B H 0.6861 0.5906 0.5948 0.159 Uiso 1 1 calc R . .
C103 C 0.5615(9) 0.6195(6) 0.5790(6) 0.221(5) Uani 1 1 d . . .
C107 C -0.2783(13) 1.2263(13) 1.3391(11) 0.390(13) Uiso 1 1 d D . .
H10C H -0.2684 1.1857 1.3718 0.468 Uiso 1 1 calc R . .
H10D H -0.3194 1.2603 1.3639 0.468 Uiso 1 1 calc R . .
C108 C 0.6110(5) 0.7793(3) 0.1428(3) 0.0811(16) Uani 1 1 d . . .
N1 N 1.0451(4) 0.9235(4) 0.5470(3) 0.155(3) Uani 1 1 d . . .
N2 N 0.1909(3) 0.9216(3) 0.8756(2) 0.0872(12) Uani 1 1 d . . .
N3 N 1.2634(4) 0.5402(3) 0.1817(2) 0.1210(18) Uani 1 1 d . . .
N4 N 0.4091(3) 0.6236(2) 0.2738(3) 0.1009(14) Uani 1 1 d . . .
N5 N 0.6492(2) 1.06604(16) 0.82476(17) 0.0557(8) Uani 1 1 d . . .
N6 N 0.6501(2) 1.15407(19) 0.86842(19) 0.0646(9) Uani 1 1 d . . .
N7 N 0.6901(3) 1.1689(2) 0.8036(2) 0.0820(11) Uani 1 1 d . . .
N8 N 0.9895(3) 1.4910(2) 1.1747(2) 0.0884(12) Uani 1 1 d . . .
N9 N 1.0372(3) 1.4351(2) 1.2046(2) 0.0992(14) Uani 1 1 d . . .
N10 N 0.9339(2) 1.48987(18) 1.27857(18) 0.0687(10) Uani 1 1 d . . .
N11 N 0.8161(3) 0.44214(18) 0.4306(2) 0.0747(10) Uani 1 1 d . . .
N12 N 0.8051(3) 0.3718(2) 0.5229(2) 0.0843(12) Uani 1 1 d . . .
N13 N 0.7559(4) 0.3518(3) 0.4900(3) 0.135(2) Uani 1 1 d . . .
N14 N 0.9162(3) -0.1121(2) 1.0230(2) 0.0920(13) Uani 1 1 d . . .
N15 N 0.9960(3) -0.1208(3) 1.0368(2) 0.1087(16) Uani 1 1 d . . .
N16 N 0.9000(2) -0.16587(17) 1.12272(19) 0.0710(10) Uani 1 1 d . . .
N17 N 0.6117(2) 0.67054(17) 0.7571(2) 0.0732(10) Uani 1 1 d . . .
N18 N 0.6068(3) 0.6175(2) 0.6811(2) 0.0894(12) Uani 1 1 d . . .
N19 N 0.5332(3) 0.6085(3) 0.7297(3) 0.1097(16) Uani 1 1 d . . .
N20 N 0.6922(3) 0.66761(18) 0.8873(2) 0.0757(11) Uani 1 1 d . . .
N21 N 0.7640(4) 0.6165(3) 0.8946(4) 0.140(2) Uani 1 1 d . . .
N22 N 0.6979(3) 0.6259(2) 0.9892(2) 0.0900(12) Uani 1 1 d . . .
N23 N 0.7720(2) 0.70392(16) 0.4812(2) 0.0662(10) Uani 1 1 d . . .
N24 N 0.6520(3) 0.7871(2) 0.4823(2) 0.0948(14) Uani 1 1 d . . .
N25 N 0.6719(2) 0.75710(19) 0.4272(2) 0.0736(10) Uani 1 1 d . . .
N26 N -0.4669(4) 1.0367(3) 1.3050(3) 0.1146(17) Uani 1 1 d . . .
N27 N -0.4184(4) 0.9783(3) 1.2842(3) 0.1288(19) Uani 1 1 d . . .
N28 N -0.5345(2) 1.01240(19) 1.24255(18) 0.0645(9) Uani 1 1 d . . .
N29 N 0.2523(2) 1.20094(16) 1.0343(2) 0.0634(9) Uani 1 1 d . . .
N30 N 0.1225(3) 1.2709(2) 1.0521(2) 0.0912(13) Uani 1 1 d . . .
N31 N 0.1732(3) 1.0966(3) 0.6409(3) 0.0927(13) Uani 1 1 d . . .
N32 N 0.1981(4) 1.0465(3) 0.6879(3) 0.1214(17) Uani 1 1 d . . .
N33 N 0.1612(2) 1.14717(19) 0.7254(2) 0.0773(11) Uani 1 1 d . . .
N34 N 0.1436(3) 1.2375(2) 1.1114(2) 0.0830(12) Uani 1 1 d . . .
O1 O 0.9234(2) 0.72197(15) 0.53403(16) 0.0808(9) Uani 1 1 d . . .
O2 O 0.8329(3) 0.69653(18) 0.62978(19) 0.1010(12) Uani 1 1 d . . .
O3 O 0.6850(2) 0.81391(15) 0.67763(15) 0.0726(8) Uani 1 1 d . . .
O4 O 0.76045(17) 0.75860(14) 0.75382(14) 0.0634(7) Uani 1 1 d . . .
O5 O 0.7245(2) 0.90962(16) 0.76761(16) 0.0774(9) Uani 1 1 d . . .
O6 O 0.7518(3) 1.0028(2) 0.69749(18) 0.1050(12) Uani 1 1 d . . .
O7 O 1.0542(4) 0.9761(3) 0.5597(3) 0.188(3) Uani 1 1 d . . .
O8 O 1.0934(4) 0.8961(3) 0.5014(3) 0.212(3) Uani 1 1 d . . .
O9 O 0.57035(19) 0.80416(15) 0.84003(16) 0.0766(9) Uani 1 1 d . . .
O10 O 0.4743(2) 0.73462(19) 0.8804(2) 0.1172(14) Uani 1 1 d . . .
O11 O 0.1769(3) 0.8736(3) 0.8562(3) 0.152(2) Uani 1 1 d . . .
O12 O 0.1378(2) 0.9725(2) 0.8878(2) 0.1053(12) Uani 1 1 d . . .
O13 O 0.3335(2) 1.06578(15) 0.96959(15) 0.0724(8) Uani 1 1 d . . .
O14 O 0.59647(16) 0.92285(13) 0.89525(12) 0.0532(6) Uani 1 1 d . . .
O17 O 1.1554(2) 0.43562(14) 0.42834(14) 0.0715(8) Uani 1 1 d . . .
O18 O 1.0190(2) 0.44616(17) 0.42198(17) 0.0946(11) Uani 1 1 d . . .
O19 O 0.98133(19) 0.62602(15) 0.43344(14) 0.0672(8) Uani 1 1 d . . .
O20 O 0.8922(2) 0.57507(13) 0.40495(13) 0.0616(7) Uani 1 1 d . . .
O21 O 0.9149(2) 0.69947(17) 0.31185(19) 0.1107(14) Uani 1 1 d . . .
O22 O 0.9817(2) 0.71843(17) 0.20834(16) 0.0950(11) Uani 1 1 d . . .
O23 O 1.2687(3) 0.5803(3) 0.1309(2) 0.184(3) Uani 1 1 d . . .
O24 O 1.3187(3) 0.4908(3) 0.1906(2) 0.185(3) Uani 1 1 d . . .
O25 O 0.7553(2) 0.74690(17) 0.2355(2) 0.1059(13) Uani 1 1 d . . .
O26 O 0.8090(2) 0.66523(16) 0.17154(15) 0.0775(9) Uani 1 1 d . . .
O27 O 0.7623(2) 0.59412(15) 0.32446(15) 0.0724(8) Uani 1 1 d . . .
O28 O 0.7150(3) 0.50591(18) 0.3106(2) 0.1193(14) Uani 1 1 d . . .
O29 O 0.3903(3) 0.5814(3) 0.3217(3) 0.1452(18) Uani 1 1 d . . .
O30 O 0.3591(3) 0.6519(3) 0.2394(3) 0.162(2) Uani 1 1 d . . .
O31 O 0.53242(16) 0.85552(14) 0.98121(13) 0.0587(7) Uani 1 1 d . . .
O32 O 0.4702(4) 1.0502(3) 0.9011(4) 0.0744(17) Uani 0.50 1 d P . .
O32' O 0.4624(4) 1.0197(3) 0.9627(4) 0.0807(19) Uani 0.50 1 d P . .
O35' O 0.6425(6) 0.7753(3) 0.0929(4) 0.078(2) Uani 0.50 1 d P . .
O35 O 0.5771(4) 0.7842(3) 0.0953(3) 0.0564(17) Uani 0.50 1 d P . .
O37 O 0.6799(4) 0.8046(3) 0.1345(3) 0.087(2) Uani 0.50 1 d P . .
O37' O 0.5462(5) 0.8415(4) 0.1621(4) 0.112(3) Uani 0.50 1 d P . .
C104 C 0.6190(14) 0.560(2) 0.5065(13) 0.48(2) Uani 1 1 d D . .
C02 C 0.4725(18) 0.523(3) 0.5234(11) 0.77(5) Uani 1 1 d D . .
C01 C 0.5781(18) 0.6001(12) 0.5193(15) 0.186(8) Uiso 0.50 1 d PD . .
C01' C 0.526(3) 0.540(3) 0.535(4) 0.52(5) Uiso 0.50 1 d PD . .

loop_
_atom_site_aniso_label
_atom_site_aniso_U_11
_atom_site_aniso_U_22
_atom_site_aniso_U_33
_atom_site_aniso_U_23
_atom_site_aniso_U_13
_atom_site_aniso_U_12
Zn1 0.0625(3) 0.0449(3) 0.0577(3) 0.0013(2) -0.0208(2) -0.0087(2)
Zn2 0.0656(3) 0.0566(3) 0.0603(3) 0.0021(2) -0.0178(2) -0.0179(2)
Zn3 0.0606(3) 0.0492(3) 0.0768(4) -0.0187(2) -0.0024(3) -0.0112(2)
Zn4 0.0664(3) 0.0436(3) 0.0589(3) -0.0051(2) -0.0058(2) 0.0009(2)
Zn5 0.0870(4) 0.0443(3) 0.0625(3) 0.0017(2) -0.0112(3) -0.0054(2)
Zn6 0.0563(3) 0.0498(3) 0.0838(4) 0.0080(3) -0.0070(3) -0.0048(2)
C1 0.060(3) 0.062(3) 0.051(2) -0.010(2) -0.007(2) -0.014(2)
C2 0.077(3) 0.072(3) 0.066(3) -0.027(2) 0.005(2) -0.030(2)
C3 0.093(4) 0.095(4) 0.092(4) -0.048(3) 0.020(3) -0.045(3)
C4 0.090(4) 0.105(4) 0.098(4) -0.036(4) 0.031(3) -0.053(3)
C5 0.092(4) 0.088(4) 0.072(3) -0.032(3) 0.011(3) -0.029(3)
C6 0.063(3) 0.068(3) 0.062(3) -0.016(2) -0.002(2) -0.014(2)
C7 0.073(3) 0.068(3) 0.075(4) -0.018(3) -0.007(3) -0.012(3)
C8 0.061(3) 0.051(2) 0.061(3) -0.017(2) -0.004(2) -0.013(2)
C9 0.086(3) 0.085(4) 0.066(3) -0.032(3) -0.005(3) -0.030(3)
C10 0.042(2) 0.052(2) 0.046(2) -0.0044(18) -0.0045(17) -0.0100(18)
C11 0.047(2) 0.046(2) 0.049(2) 0.0002(18) -0.0178(18) -0.0080(18)
C12 0.059(3) 0.053(2) 0.069(3) -0.006(2) -0.024(2) -0.010(2)
C13 0.057(3) 0.074(3) 0.077(3) -0.015(3) -0.023(2) -0.012(2)
C14 0.065(3) 0.076(3) 0.087(3) -0.031(3) -0.014(2) -0.016(2)
C15 0.050(3) 0.067(3) 0.070(3) -0.025(2) -0.006(2) -0.009(2)
C16 0.060(3) 0.068(3) 0.101(4) -0.038(3) -0.006(3) -0.011(3)
C17 0.044(2) 0.048(2) 0.052(3) -0.016(2) -0.006(2) -0.0016(18)
C18 0.054(3) 0.050(2) 0.098(4) -0.001(2) -0.044(3) -0.004(2)
C19 0.064(3) 0.045(2) 0.051(2) -0.0053(19) -0.016(2) 0.0022(19)
C20 0.059(2) 0.042(2) 0.047(2) -0.0015(18) -0.0107(19) 0.0024(18)
C21 0.068(3) 0.052(2) 0.049(2) -0.002(2) -0.006(2) 0.007(2)
C22 0.086(3) 0.065(3) 0.052(3) 0.006(2) -0.012(2) 0.001(2)
C23 0.072(3) 0.065(3) 0.065(3) -0.002(2) 0.008(2) 0.006(2)
C24 0.072(3) 0.053(2) 0.067(3) -0.005(2) -0.003(2) 0.011(2)
C25 0.066(3) 0.047(2) 0.059(3) -0.007(2) -0.002(2) 0.005(2)
C26 0.066(3) 0.043(2) 0.051(3) 0.003(2) -0.013(2) 0.009(2)
C27 0.084(3) 0.056(3) 0.061(3) 0.016(2) -0.013(3) 0.001(2)
C28 0.059(3) 0.067(3) 0.078(3) 0.008(3) -0.010(2) -0.018(2)
C29 0.075(3) 0.056(3) 0.067(3) 0.019(2) -0.012(2) -0.015(2)
C30 0.065(3) 0.049(2) 0.065(3) 0.006(2) -0.012(2) -0.009(2)
C31 0.062(3) 0.044(2) 0.051(2) -0.0014(19) -0.002(2) -0.0038(19)
C32 0.082(3) 0.050(2) 0.039(2) 0.0039(19) -0.017(2) -0.018(2)
C33 0.077(3) 0.064(3) 0.077(3) 0.007(2) -0.032(3) -0.012(2)
C34 0.082(3) 0.053(3) 0.085(4) 0.013(3) -0.015(3) -0.013(3)
C35 0.066(3) 0.043(2) 0.065(3) 0.005(2) -0.001(2) -0.003(2)
C36 0.084(8) 0.229(16) 0.144(11) -0.017(11) -0.033(7) 0.000(9)
C37 0.091(4) 0.079(3) 0.117(5) -0.039(3) 0.000(3) -0.037(3)
C38 0.257(18) 0.47(3) 0.42(3) 0.08(3) 0.15(2) -0.168(19)
C40 0.087(3) 0.065(3) 0.060(3) -0.004(3) 0.003(2) -0.022(3)
C41 0.059(3) 0.071(3) 0.061(3) -0.003(2) -0.004(2) -0.022(2)
C42 0.069(3) 0.085(3) 0.083(3) -0.034(3) 0.000(3) -0.024(3)
C43 0.084(4) 0.096(4) 0.101(4) -0.029(3) -0.013(3) -0.016(3)
C44 0.108(4) 0.086(4) 0.105(4) -0.030(3) -0.021(3) -0.029(3)
C45 0.126(5) 0.130(5) 0.131(5) -0.046(5) -0.043(4) -0.020(4)
C46 0.193(8) 0.171(8) 0.156(7) -0.056(6) -0.084(6) -0.015(6)
C47 0.296(13) 0.166(8) 0.291(13) -0.103(9) -0.200(11) 0.010(8)
C49 0.273(16) 0.167(10) 0.46(3) -0.113(13) -0.157(16) -0.004(11)
C50 0.186(10) 0.359(19) 0.100(6) -0.030(8) -0.043(6) -0.004(11)
C51 0.162(7) 0.201(8) 0.068(4) -0.031(4) -0.031(4) -0.030(6)
C52 0.076(3) 0.079(3) 0.081(4) -0.018(3) -0.021(3) 0.005(3)
C53 0.098(4) 0.074(3) 0.071(4) -0.022(3) -0.029(3) 0.018(3)
C54 0.196(7) 0.089(4) 0.118(5) 0.044(4) -0.094(5) -0.071(5)
C55 0.077(3) 0.067(3) 0.074(3) 0.009(3) -0.018(3) -0.016(2)
C56 0.090(4) 0.093(4) 0.069(3) 0.025(3) -0.013(3) -0.009(3)
C57 0.100(4) 0.076(3) 0.074(3) 0.019(3) -0.027(3) -0.013(3)
C58 0.102(4) 0.099(4) 0.070(3) 0.027(3) -0.018(3) -0.008(3)
C59 0.091(4) 0.088(4) 0.072(3) 0.014(3) -0.023(3) -0.009(3)
C60 0.074(3) 0.106(4) 0.071(3) 0.017(3) -0.019(3) -0.021(3)
C61 0.108(4) 0.117(5) 0.086(4) 0.033(4) -0.035(3) -0.023(4)
C62 0.125(5) 0.131(5) 0.119(5) 0.036(4) -0.062(5) -0.040(4)
C63 0.121(6) 0.218(8) 0.080(4) 0.053(5) -0.039(4) -0.041(5)
C64 0.124(6) 0.139(6) 0.139(6) -0.016(5) -0.027(5) -0.019(5)
C65 0.196(8) 0.137(7) 0.202(9) 0.033(6) -0.134(7) -0.066(6)
C66 0.065(3) 0.065(3) 0.081(3) 0.004(3) -0.029(3) -0.012(2)
C67 0.060(3) 0.128(5) 0.099(4) 0.047(4) -0.032(3) -0.034(3)
C68 0.140(10) 0.257(16) 0.54(3) 0.118(18) -0.129(15) -0.066(11)
C69 0.152(10) 0.47(3) 0.153(9) -0.032(13) -0.003(7) 0.027(14)
C70 0.172(9) 0.224(10) 0.107(6) -0.006(6) -0.020(6) -0.019(7)
C71 0.183(8) 0.148(7) 0.124(7) -0.055(5) -0.026(6) -0.016(6)
C72 0.117(5) 0.152(6) 0.110(5) -0.055(5) -0.017(4) -0.030(5)
C73 0.071(3) 0.082(4) 0.087(4) -0.002(3) -0.006(3) -0.013(3)
C74 0.138(5) 0.067(4) 0.127(5) 0.000(4) -0.050(4) 0.003(3)
C75 0.105(4) 0.087(4) 0.063(3) -0.001(3) -0.022(3) 0.027(3)
C76 0.089(4) 0.063(3) 0.079(4) -0.014(3) -0.010(3) -0.008(3)
C77 0.199(7) 0.091(4) 0.077(4) 0.010(3) -0.033(4) -0.028(4)
C81 0.065(3) 0.068(3) 0.076(3) -0.025(3) -0.025(3) 0.003(2)
C82 0.066(3) 0.067(3) 0.087(3) -0.012(3) -0.030(3) 0.008(2)
C83 0.085(4) 0.172(6) 0.110(5) -0.080(5) -0.026(4) 0.022(4)
C84 0.108(5) 0.215(8) 0.089(5) -0.048(5) 0.002(4) -0.048(5)
C85 0.136(7) 0.282(11) 0.116(6) -0.061(7) 0.000(5) -0.059(7)
C86 0.168(10) 0.62(3) 0.202(11) -0.215(16) 0.065(9) -0.157(15)
C87 0.211(15) 0.59(3) 0.43(3) -0.35(3) 0.057(16) -0.106(19)
C88 0.060(3) 0.052(3) 0.076(3) -0.003(2) 0.008(2) 0.006(2)
C89 0.091(4) 0.069(3) 0.082(3) -0.016(3) -0.008(3) 0.016(3)
C90 0.091(4) 0.113(4) 0.082(4) -0.012(3) -0.016(3) 0.020(3)
C91 0.122(7) 0.226(10) 0.230(10) -0.001(8) -0.092(7) -0.016(7)
C92 0.134(7) 0.207(9) 0.177(8) -0.074(7) -0.070(6) 0.029(6)
C93 0.34(2) 0.43(2) 0.262(16) -0.232(18) -0.119(14) 0.141(18)
C95 0.190(12) 0.37(2) 0.42(2) -0.202(19) -0.035(14) -0.079(13)
C98 0.249(11) 0.248(11) 0.221(10) -0.039(9) -0.178(9) -0.048(9)
C99 0.084(3) 0.066(3) 0.096(4) -0.007(3) -0.048(3) -0.015(3)
C100 0.084(4) 0.080(4) 0.097(4) -0.002(3) -0.038(3) -0.010(3)
C101 0.073(3) 0.053(3) 0.095(4) -0.021(3) -0.019(3) -0.018(2)
C102 0.141(6) 0.144(6) 0.139(6) -0.046(5) -0.022(5) -0.067(5)
C103 0.302(14) 0.236(12) 0.182(9) -0.088(9) -0.130(10) -0.027(10)
C108 0.120(5) 0.065(3) 0.073(4) 0.015(3) -0.051(4) -0.035(3)
N1 0.155(5) 0.147(5) 0.149(5) -0.066(4) 0.071(4) -0.090(4)
N2 0.066(3) 0.099(3) 0.113(3) -0.018(3) -0.042(2) -0.021(3)
N3 0.115(4) 0.117(4) 0.071(3) 0.015(3) 0.021(3) 0.023(3)
N4 0.082(3) 0.071(3) 0.141(4) 0.020(3) -0.032(3) -0.022(3)
N5 0.0519(19) 0.0533(19) 0.055(2) -0.0033(18) -0.0022(16) -0.0129(16)
N6 0.050(2) 0.069(2) 0.069(3) -0.014(2) 0.0030(18) -0.0145(18)
N7 0.094(3) 0.066(3) 0.079(3) -0.008(2) 0.001(2) -0.027(2)
N8 0.096(3) 0.095(3) 0.064(3) -0.017(2) -0.012(2) 0.001(3)
N9 0.105(3) 0.098(3) 0.084(3) -0.034(3) -0.029(3) 0.028(3)
N10 0.087(3) 0.058(2) 0.057(2) -0.0058(19) -0.023(2) 0.001(2)
N11 0.083(3) 0.053(2) 0.084(3) 0.010(2) -0.031(2) -0.011(2)
N12 0.084(3) 0.077(3) 0.086(3) 0.024(2) -0.031(2) -0.023(2)
N13 0.185(5) 0.107(4) 0.133(4) 0.059(3) -0.087(4) -0.077(4)
N14 0.096(3) 0.097(3) 0.082(3) 0.034(3) -0.046(3) -0.030(3)
N15 0.085(3) 0.134(4) 0.094(3) 0.053(3) -0.033(3) -0.043(3)
N16 0.058(2) 0.057(2) 0.089(3) 0.017(2) -0.027(2) -0.0081(17)
N17 0.069(2) 0.050(2) 0.104(3) -0.025(2) -0.013(2) -0.0144(19)
N18 0.088(3) 0.085(3) 0.108(4) -0.036(3) -0.016(3) -0.031(2)
N19 0.094(4) 0.108(4) 0.145(5) -0.046(3) -0.014(3) -0.047(3)
N20 0.080(3) 0.059(2) 0.078(3) -0.015(2) -0.001(2) -0.008(2)
N21 0.101(4) 0.109(4) 0.192(7) -0.042(4) -0.018(4) 0.016(3)
N22 0.115(4) 0.069(3) 0.078(3) -0.009(2) -0.015(3) -0.010(3)
N23 0.067(2) 0.047(2) 0.069(2) -0.0057(18) -0.006(2) 0.0067(17)
N24 0.087(3) 0.083(3) 0.092(3) -0.023(3) -0.021(3) 0.037(2)
N25 0.063(2) 0.069(2) 0.071(3) -0.009(2) -0.006(2) 0.0127(19)
N26 0.124(4) 0.103(4) 0.146(4) -0.025(3) -0.087(4) -0.009(3)
N27 0.119(4) 0.108(4) 0.174(5) -0.017(4) -0.087(4) 0.009(3)
N28 0.072(2) 0.059(2) 0.066(2) 0.0007(19) -0.0263(19) -0.0149(19)
N29 0.061(2) 0.050(2) 0.081(3) -0.0094(19) -0.028(2) -0.0012(17)
N30 0.071(3) 0.096(3) 0.103(3) -0.024(3) -0.035(3) 0.017(2)
N31 0.093(3) 0.079(3) 0.106(4) -0.016(3) -0.022(3) -0.015(3)
N32 0.144(5) 0.082(3) 0.141(5) -0.023(4) -0.045(4) -0.008(3)
N33 0.065(2) 0.057(2) 0.099(3) 0.002(2) -0.015(2) -0.0054(18)
N34 0.068(3) 0.098(3) 0.089(3) -0.039(3) -0.026(2) 0.005(2)
O1 0.093(2) 0.070(2) 0.072(2) -0.0265(17) 0.0040(18) -0.0151(17)
O2 0.113(3) 0.083(2) 0.100(3) -0.041(2) 0.027(2) -0.039(2)
O3 0.073(2) 0.0678(19) 0.084(2) -0.0068(16) -0.0312(18) -0.0159(16)
O4 0.0606(18) 0.0629(17) 0.0610(19) -0.0022(16) -0.0084(14) -0.0133(14)
O5 0.079(2) 0.084(2) 0.068(2) -0.0231(18) 0.0051(17) -0.0278(17)
O6 0.137(3) 0.082(3) 0.087(3) -0.023(2) 0.000(2) -0.024(2)
O7 0.182(5) 0.172(5) 0.209(6) -0.104(5) 0.091(4) -0.125(4)
O8 0.189(5) 0.214(6) 0.211(6) -0.118(5) 0.129(5) -0.126(5)
O9 0.0553(19) 0.0712(19) 0.103(2) -0.0411(18) -0.0009(17) -0.0070(15)
O10 0.079(2) 0.079(2) 0.184(4) -0.058(3) 0.015(2) -0.014(2)
O11 0.107(3) 0.155(4) 0.245(6) -0.078(4) -0.092(4) -0.024(3)
O12 0.066(2) 0.096(3) 0.159(4) -0.021(3) -0.051(2) 0.006(2)
O13 0.067(2) 0.0633(18) 0.085(2) -0.0269(16) 0.0025(16) -0.0170(16)
O14 0.0401(14) 0.0578(16) 0.0561(16) -0.0051(13) -0.0053(13) -0.0082(13)
O17 0.084(2) 0.0533(16) 0.0680(19) 0.0036(14) -0.0236(16) 0.0015(15)
O18 0.079(2) 0.077(2) 0.094(3) 0.0217(19) -0.0014(19) 0.0001(19)
O19 0.0726(19) 0.0673(18) 0.0592(19) -0.0226(16) -0.0045(15) -0.0092(15)
O20 0.0608(19) 0.0553(17) 0.0602(18) -0.0093(14) -0.0111(15) 0.0032(14)
O21 0.099(3) 0.072(2) 0.100(3) 0.025(2) 0.011(2) 0.031(2)
O22 0.093(2) 0.084(2) 0.075(2) 0.0208(19) -0.0151(18) 0.0141(18)
O23 0.161(4) 0.182(5) 0.098(3) 0.044(3) 0.042(3) 0.049(4)
O24 0.141(4) 0.154(4) 0.129(4) 0.037(3) 0.053(3) 0.080(3)
O25 0.071(2) 0.066(2) 0.169(4) -0.044(2) 0.022(2) -0.0238(17)
O26 0.070(2) 0.078(2) 0.0661(19) -0.0034(17) -0.0009(16) -0.0026(17)
O27 0.080(2) 0.0642(19) 0.072(2) 0.0007(16) -0.0239(17) -0.0134(16)
O28 0.136(3) 0.058(2) 0.177(4) 0.026(2) -0.087(3) -0.024(2)
O29 0.092(3) 0.129(4) 0.180(4) 0.061(4) -0.020(3) -0.042(3)
O30 0.103(3) 0.141(4) 0.240(6) 0.064(4) -0.080(4) -0.057(3)
O31 0.0531(16) 0.0654(17) 0.0549(17) 0.0022(15) -0.0125(13) -0.0158(13)
O32 0.052(4) 0.056(4) 0.116(6) -0.016(4) -0.018(4) -0.010(3)
O32' 0.063(4) 0.069(4) 0.121(6) -0.041(4) -0.034(4) 0.005(3)
O35' 0.099(6) 0.058(4) 0.058(5) -0.006(4) 0.003(5) -0.003(4)
O35 0.050(4) 0.051(3) 0.057(4) 0.012(3) -0.015(3) -0.005(3)
O37 0.078(4) 0.096(5) 0.096(5) 0.053(4) -0.054(4) -0.055(4)
O37' 0.107(6) 0.068(4) 0.133(6) -0.009(4) -0.003(5) 0.008(4)
C104 0.31(2) 0.77(5) 0.39(3) -0.40(3) 0.02(2) 0.01(3)
C02 0.36(4) 1.70(15) 0.26(3) -0.34(5) -0.08(3) -0.08(6)

loop_
_atom_type_symbol
_atom_type_description
_atom_type_scat_dispersion_real
_atom_type_scat_dispersion_imag
_atom_type_scat_source
C C 0.0033 0.0016 'International Tables Vol C Tables 4.2.6.8 and 6.1.1.4'
H H 0.0000 0.0000 'International Tables Vol C Tables 4.2.6.8 and 6.1.1.4'
N N 0.0061 0.0033 'International Tables Vol C Tables 4.2.6.8 and 6.1.1.4'
O O 0.0106 0.0060 'International Tables Vol C Tables 4.2.6.8 and 6.1.1.4'
Zn Zn 0.2839 1.4301 'International Tables Vol C Tables 4.2.6.8 and 6.1.1.4'

loop_
_geom_angle_atom_site_label_1
_geom_angle_atom_site_label_2
_geom_angle_atom_site_label_3
_geom_angle
_geom_angle_site_symmetry_1
_geom_angle_site_symmetry_3
O35' Zn1 O13 114.6(3) 2_676 .
O35' Zn1 O31 112.9(3) 2_676 2_677
O13 Zn1 O31 120.29(13) . 2_677
O35' Zn1 O35 29.6(2) 2_676 2_676
O13 Zn1 O35 124.2(2) . 2_676
O31 Zn1 O35 86.0(2) 2_677 2_676
O35' Zn1 N29 88.5(2) 2_676 .
O13 Zn1 N29 104.14(13) . .
O31 Zn1 N29 111.18(13) 2_677 .
O35 Zn1 N29 110.3(2) 2_676 .
O14 Zn2 O5 96.60(13) . .
O14 Zn2 N5 106.14(13) . .
O5 Zn2 N5 121.24(13) . .
O14 Zn2 N28 110.11(13) . 2_577
O5 Zn2 N28 103.63(15) . 2_577
N5 Zn2 N28 117.05(14) . 2_577
O4 Zn3 O9 108.27(13) . .
O4 Zn3 N17 111.83(15) . .
O9 Zn3 N17 117.03(14) . .
O4 Zn3 N20 103.20(15) . .
O9 Zn3 N20 104.31(15) . .
N17 Zn3 N20 111.07(16) . .
O1 Zn4 O19 98.43(14) . .
O1 Zn4 O17 127.30(13) . 2_766
O19 Zn4 O17 115.21(12) . 2_766
O1 Zn4 N23 97.78(14) . .
O19 Zn4 N23 111.26(14) . .
O17 Zn4 N23 105.41(14) 2_766 .
O20 Zn5 O27 96.44(13) . .
O20 Zn5 N11 103.14(15) . .
O27 Zn5 N11 123.73(15) . .
O20 Zn5 N10 114.10(14) . 1_544
O27 Zn5 N10 103.56(14) . 1_544
N11 Zn5 N10 114.75(15) . 1_544
O25 Zn6 O22 123.88(15) 1_546 1_546
O25 Zn6 N16 117.23(17) 1_546 .
O22 Zn6 N16 93.01(14) 1_546 .
O25 Zn6 N33 103.87(16) 1_546 2_667
O22 Zn6 N33 114.90(16) 1_546 2_667
N16 Zn6 N33 102.26(16) . 2_667
O25 Zn6 C27 107.69(17) 1_546 1_546
O22 Zn6 C27 28.56(14) 1_546 1_546
N16 Zn6 C27 121.25(16) . 1_546
N33 Zn6 C27 101.54(17) 2_667 1_546
C6 C1 C2 118.8(4) . .
C6 C1 C8 120.6(4) . .
C2 C1 C8 120.5(3) . .
C3 C2 C1 120.5(4) . .
C3 C2 C9 116.6(4) . .
C1 C2 C9 122.5(4) . .
C4 C3 C2 119.0(4) . .
C4 C3 H3 120.5 . .
C2 C3 H3 120.5 . .
C3 C4 C5 122.6(4) . .
C3 C4 N1 118.7(5) . .
C5 C4 N1 118.7(5) . .
C4 C5 C6 119.4(4) . .
C4 C5 H5 120.3 . .
C6 C5 H5 120.3 . .
C5 C6 C1 119.7(4) . .
C5 C6 C7 118.4(4) . .
C1 C6 C7 121.6(4) . .
O2 C7 O1 123.4(4) . .
O2 C7 C6 121.3(4) . .
O1 C7 C6 115.1(4) . .
O3 C8 O4 126.2(4) . .
O3 C8 C1 117.3(4) . .
O4 C8 C1 116.5(4) . .
O5 C9 O6 122.9(5) . .
O5 C9 C2 118.8(5) . .
O6 C9 C2 118.2(5) . .
C11 C10 C15 120.0(3) . .
C11 C10 C17 121.1(3) . .
C15 C10 C17 118.1(3) . .
C12 C11 C10 118.5(3) . .
C12 C11 C18 117.5(3) . .
C10 C11 C18 123.9(3) . .
C13 C12 C11 120.5(4) . .
C13 C12 H12 119.7 . .
C11 C12 H12 119.7 . .
C12 C13 C14 122.2(4) . .
C12 C13 N2 118.6(4) . .
C14 C13 N2 119.2(4) . .
C15 C14 C13 118.0(4) . .
C15 C14 H14 121.0 . .
C13 C14 H14 121.0 . .
C14 C15 C10 120.8(4) . .
C14 C15 C16 117.6(4) . .
C10 C15 C16 121.6(4) . .
O10 C16 O9 125.1(4) . .
O10 C16 C15 120.5(4) . .
O9 C16 C15 114.4(4) . .
O14 C17 O31 123.0(4) . .
O14 C17 C10 124.4(4) . .
O31 C17 C10 112.6(3) . .
O13 C18 O32' 113.1(5) . .
O13 C18 O32 120.9(4) . .
O32' C18 O32 59.0(4) . .
O13 C18 C11 120.8(4) . .
O32' C18 C11 117.7(4) . .
O32 C18 C11 110.4(5) . .
C20 C19 C24 119.5(4) . .
C20 C19 C25 122.2(4) . .
C24 C19 C25 118.1(3) . .
C19 C20 C21 120.4(3) . .
C19 C20 C26 118.5(3) . .
C21 C20 C26 120.9(3) . .
C22 C21 C20 120.1(4) . .
C22 C21 C27 119.9(4) . .
C20 C21 C27 119.8(4) . .
C21 C22 C23 119.7(4) . .
C21 C22 H22 120.2 . .
C23 C22 H22 120.2 . .
C24 C23 C22 121.9(4) . .
C24 C23 N3 117.4(4) . .
C22 C23 N3 120.7(4) . .
C23 C24 C19 118.2(4) . .
C23 C24 H24 120.9 . .
C19 C24 H24 120.9 . .
O18 C25 O17 122.8(4) . .
O18 C25 C19 118.5(4) . .
O17 C25 C19 118.4(4) . .
O19 C26 O20 123.3(4) . .
O19 C26 C20 114.2(4) . .
O20 C26 C20 122.3(4) . .
O21 C27 O22 123.4(4) . .
O21 C27 C21 120.1(4) . .
O22 C27 C21 116.5(4) . .
O21 C27 Zn6 74.6(3) . 1_564
O22 C27 Zn6 49.3(2) . 1_564
C21 C27 Zn6 163.3(3) . 1_564
C29 C28 C33 121.0(4) . .
C29 C28 N4 119.7(4) . .
C33 C28 N4 119.3(4) . .
C28 C29 C30 119.3(4) . .
C28 C29 H29 120.3 . .
C30 C29 H29 120.3 . .
C29 C30 C31 120.7(4) . .
C29 C30 C34 117.1(4) . .
C31 C30 C34 122.1(4) . .
C32 C31 C30 119.0(4) . .
C32 C31 C35 119.1(3) . .
C30 C31 C35 121.8(4) . .
C33 C32 C31 119.9(4) . .
C33 C32 C108 118.1(4) . .
C31 C32 C108 121.9(4) . .
C32 C33 C28 120.0(4) . .
C32 C33 H33 120.0 . .
C28 C33 H33 120.0 . .
O28 C34 O27 123.1(5) . .
O28 C34 C30 118.9(5) . .
O27 C34 C30 118.0(4) . .
O26 C35 O25 126.3(4) . .
O26 C35 C31 118.0(4) . .
O25 C35 C31 115.7(4) . .
C36 C36' C92 66.2(12) . .
C36 C36' C93 57.6(11) . .
C92 C36' C93 113.4(18) . .
C36' C36 C93 69.8(13) . .
C36' C36 C92 58.5(10) . .
C93 C36 C92 117.0(13) . .
N19 C37 N17 112.9(5) . .
N19 C37 H37 123.5 . .
N17 C37 H37 123.5 . .
C80 C38 C38 107.5(16) . 2_667
C80 C38 H38A 110.2 . .
C38 C38 H38A 110.2 2_667 .
C80 C38 H38B 110.2 . .
C38 C38 H38B 110.2 2_667 .
H38A C38 H38B 108.5 . .
N7 C40 N5 114.6(4) . .
N7 C40 H40 122.7 . .
N5 C40 H40 122.7 . .
N6 C41 N5 111.2(4) . .
N6 C41 H41 124.4 . .
N5 C41 H41 124.4 . .
N6 C42 C43 112.7(4) . .
N6 C42 H42A 109.0 . .
C43 C42 H42A 109.0 . .
N6 C42 H42B 109.0 . .
C43 C42 H42B 109.0 . .
H42A C42 H42B 107.8 . .
C42 C43 C44 110.9(4) . .
C42 C43 H43A 109.5 . .
C44 C43 H43A 109.5 . .
C42 C43 H43B 109.5 . .
C44 C43 H43B 109.5 . .
H43A C43 H43B 108.0 . .
C45 C44 C43 114.4(5) . .
C45 C44 H44A 108.7 . .
C43 C44 H44A 108.7 . .
C45 C44 H44B 108.7 . .
C43 C44 H44B 108.7 . .
H44A C44 H44B 107.6 . .
C44 C45 C46 114.4(6) . .
C44 C45 H45A 108.7 . .
C46 C45 H45A 108.7 . .
C44 C45 H45B 108.7 . .
C46 C45 H45B 108.7 . .
H45A C45 H45B 107.6 . .
C45 C46 C47 115.1(7) . .
C45 C46 H46A 108.5 . .
C47 C46 H46A 108.5 . .
C45 C46 H46B 108.5 . .
C47 C46 H46B 108.5 . .
H46A C46 H46B 107.5 . .
C48 C47 C46 109.1(10) . .
C48 C47 H47A 109.9 . .
C46 C47 H47A 109.9 . .
C48 C47 H47B 109.9 . .
C46 C47 H47B 109.9 . .
H47A C47 H47B 108.3 . .
C47 C48 C49 113.3(11) . .
C47 C48 H48A 108.9 . .
C49 C48 H48A 108.9 . .
C47 C48 H48B 108.9 . .
C49 C48 H48B 108.9 . .
H48A C48 H48B 107.7 . .
C50 C49 C48 107.9(11) . .
C50 C49 H49A 110.1 . .
C48 C49 H49A 110.1 . .
C50 C49 H49B 110.1 . .
C48 C49 H49B 110.1 . .
H49A C49 H49B 108.4 . .
C49 C50 C51 108.2(10) . .
C49 C50 H50A 110.1 . .
C51 C50 H50A 110.1 . .
C49 C50 H50B 110.1 . .
C51 C50 H50B 110.1 . .
H50A C50 H50B 108.4 . .
N8 C51 C50 106.3(6) . .
N8 C51 H51A 110.5 . .
C50 C51 H51A 110.5 . .
N8 C51 H51B 110.5 . .
C50 C51 H51B 110.5 . .
H51A C51 H51B 108.7 . .
N8 C52 N10 110.1(4) . .
N8 C52 H52 124.9 . .
N10 C52 H52 124.9 . .
N9 C53 N10 114.2(4) . .
N9 C53 H53 122.9 . .
N10 C53 H53 122.9 . .
N13 C54 N11 112.3(5) . .
N13 C54 H54 123.8 . .
N11 C54 H54 123.8 . .
N12 C55 N11 111.3(5) . .
N12 C55 H55 124.4 . .
N11 C55 H55 124.4 . .
N12 C56 C57 114.1(4) . .
N12 C56 H56A 108.7 . .
C57 C56 H56A 108.7 . .
N12 C56 H56B 108.7 . .
C57 C56 H56B 108.7 . .
H56A C56 H56B 107.6 . .
C56 C57 C58 112.0(4) . .
C56 C57 H57A 109.2 . .
C58 C57 H57A 109.2 . .
C56 C57 H57B 109.2 . .
C58 C57 H57B 109.2 . .
H57A C57 H57B 107.9 . .
C59 C58 C57 115.5(5) . .
C59 C58 H58A 108.4 . .
C57 C58 H58A 108.4 . .
C59 C58 H58B 108.4 . .
C57 C58 H58B 108.4 . .
H58A C58 H58B 107.5 . .
C58 C59 C60 113.7(4) . .
C58 C59 H59A 108.8 . .
C60 C59 H59A 108.8 . .
C58 C59 H59B 108.8 . .
C60 C59 H59B 108.8 . .
H59A C59 H59B 107.7 . .
C61 C60 C59 115.0(5) . .
C61 C60 H60A 108.5 . .
C59 C60 H60A 108.5 . .
C61 C60 H60B 108.5 . .
C59 C60 H60B 108.5 . .
H60A C60 H60B 107.5 . .
C60 C61 C62 117.4(5) . .
C60 C61 H61A 108.0 . .
C62 C61 H61A 108.0 . .
C60 C61 H61B 108.0 . .
C62 C61 H61B 108.0 . .
H61A C61 H61B 107.2 . .
C63 C62 C61 114.9(5) . .
C63 C62 H62A 108.5 . .
C61 C62 H62A 108.5 . .
C63 C62 H62B 108.5 . .
C61 C62 H62B 108.5 . .
H62A C62 H62B 107.5 . .
C62 C63 C64 117.2(6) . .
C62 C63 H63A 108.0 . .
C64 C63 H63A 108.0 . .
C62 C63 H63B 108.0 . .
C64 C63 H63B 108.0 . .
H63A C63 H63B 107.2 . .
C65 C64 C63 106.7(7) . .
C65 C64 H64A 110.4 . .
C63 C64 H64A 110.4 . .
C65 C64 H64B 110.4 . .
C63 C64 H64B 110.4 . .
H64A C64 H64B 108.6 . .
C64 C65 N14 109.7(7) . .
C64 C65 H65A 109.7 . .
N14 C65 H65A 109.7 . .
C64 C65 H65B 109.7 . .
N14 C65 H65B 109.7 . .
H65A C65 H65B 108.2 . .
N14 C66 N16 110.8(4) . .
N14 C66 H66 124.6 . .
N16 C66 H66 124.6 . .
N15 C67 N16 114.5(4) . .
N15 C67 H67 122.8 . .
N16 C67 H67 122.8 . .
C93 C68 C69 126.8(16) . .
C93 C68 H68A 105.6 . .
C69 C68 H68A 105.6 . .
C93 C68 H68B 105.6 . .
C69 C68 H68B 105.6 . .
H68A C68 H68B 106.1 . .
C70 C69 C68 110.8(11) . .
C70 C69 H69A 109.5 . .
C68 C69 H69A 109.5 . .
C70 C69 H69B 109.5 . .
C68 C69 H69B 109.5 . .
H69A C69 H69B 108.1 . .
C71 C70 C69 121.5(9) . .
C71 C70 H70A 106.9 . .
C69 C70 H70A 106.9 . .
C71 C70 H70B 106.9 . .
C69 C70 H70B 106.9 . .
H70A C70 H70B 106.7 . .
C70 C71 C72 117.6(8) . .
C70 C71 H71A 107.9 . .
C72 C71 H71A 107.9 . .
C70 C71 H71B 107.9 . .
C72 C71 H71B 107.9 . .
H71A C71 H71B 107.2 . .
N31 C72 C71 112.9(6) . .
N31 C72 H72A 109.0 . .
C71 C72 H72A 109.0 . .
N31 C72 H72B 109.0 . .
C71 C72 H72B 109.0 . .
H72A C72 H72B 107.8 . .
N31 C73 N33 111.0(5) . .
N31 C73 H73 124.5 . .
N33 C73 H73 124.5 . .
N32 C74 N33 112.1(6) . .
N32 C74 H74 124.0 . .
N33 C74 H74 124.0 . .
N21 C75 N22 102.2(5) . .
N21 C75 H75 128.9 . .
N22 C75 H75 128.9 . .
N22 C76 N20 109.6(5) . .
N22 C76 H76 125.2 . .
N20 C76 H76 125.2 . .
C78 C77 N22 111.7(7) . .
C78 C77 H77A 109.3 . .
N22 C77 H77A 109.3 . .
C78 C77 H77B 109.3 . .
N22 C77 H77B 109.3 . .
H77A C77 H77B 107.9 . .
C77 C78 C79 103.2(10) . .
C77 C78 H78A 111.1 . .
C79 C78 H78A 111.1 . .
C77 C78 H78B 111.1 . .
C79 C78 H78B 111.1 . .
H78A C78 H78B 109.1 . .
C80 C79 C78 85.1(11) . .
C80 C79 H79A 114.5 . .
C78 C79 H79A 114.5 . .
C80 C79 H79B 114.5 . .
C78 C79 H79B 114.5 . .
H79A C79 H79B 111.6 . .
C38 C80 C79 109(3) . .
C38 C80 H80A 109.9 . .
C79 C80 H80A 109.9 . .
C38 C80 H80B 109.9 . .
C79 C80 H80B 109.9 . .
H80A C80 H80B 108.3 . .
N34 C81 N29 109.0(4) . .
N34 C81 H81 125.5 . .
N29 C81 H81 125.5 . .
N30 C82 N29 114.4(4) . .
N30 C82 H82 122.8 . .
N29 C82 H82 122.8 . .
C84 C83 N34 114.1(5) . .
C84 C83 H83A 108.7 . .
N34 C83 H83A 108.7 . .
C84 C83 H83B 108.7 . .
N34 C83 H83B 108.7 . .
H83A C83 H83B 107.6 . .
C83 C84 C85 112.0(6) . .
C83 C84 H84A 109.2 . .
C85 C84 H84A 109.2 . .
C83 C84 H84B 109.2 . .
C85 C84 H84B 109.2 . .
H84A C84 H84B 107.9 . .
C86 C85 C84 118.2(8) . .
C86 C85 H85A 107.8 . .
C84 C85 H85A 107.8 . .
C86 C85 H85B 107.8 . .
C84 C85 H85B 107.8 . .
H85A C85 H85B 107.1 . .
C85 C86 C87 114.8(11) . .
C85 C86 H86A 108.6 . .
C87 C86 H86A 108.6 . .
C85 C86 H86B 108.6 . .
C87 C86 H86B 108.6 . .
H86A C86 H86B 107.5 . .
C86 C87 C107 111.3(13) . .
C86 C87 H87A 109.4 . .
C107 C87 H87A 109.4 . .
C86 C87 H87B 109.4 . .
C107 C87 H87B 109.4 . .
H87A C87 H87B 108.0 . .
N23 C88 N25 111.2(4) . .
N23 C88 H88 124.4 . .
N25 C88 H88 124.4 . .
N24 C89 N23 114.2(5) . .
N24 C89 H89 122.9 . .
N23 C89 H89 122.9 . .
N25 C90 C91 111.3(5) . .
N25 C90 H90A 109.4 . .
C91 C90 H90A 109.4 . .
N25 C90 H90B 109.4 . .
C91 C90 H90B 109.4 . .
H90A C90 H90B 108.0 . .
C90 C91 C92 118.3(8) . .
C90 C91 H91A 107.7 . .
C92 C91 H91A 107.7 . .
C90 C91 H91B 107.7 . .
C92 C91 H91B 107.7 . .
H91A C91 H91B 107.1 . .
C36' C92 C91 112.9(12) . .
C36' C92 C36 55.3(10) . .
C91 C92 C36 113.5(9) . .
C68 C93 C36 142.0(15) . .
C68 C93 C36' 114.1(18) . .
C36 C93 C36' 52.6(9) . .
C107 C95 C96 103.3(17) . .
C107 C95 H95A 111.1 . .
C96 C95 H95A 111.1 . .
C107 C95 H95B 111.1 . .
C96 C95 H95B 111.1 . .
H95A C95 H95B 109.1 . .
C97 C96 C95 95.8(13) . .
C97 C96 H96A 112.6 . .
C95 C96 H96A 112.6 . .
C97 C96 H96B 112.6 . .
C95 C96 H96B 112.6 . .
H96A C96 H96B 110.1 . .
C96 C97 C98 110.9(14) . .
C96 C97 H97A 109.5 . .
C98 C97 H97A 109.5 . .
C96 C97 H97B 109.5 . .
C98 C97 H97B 109.5 . .
H97A C97 H97B 108.0 . .
C97 C98 N26 112.9(9) . .
C97 C98 H98A 109.0 . .
N26 C98 H98A 109.0 . .
C97 C98 H98B 109.0 . .
N26 C98 H98B 109.0 . .
H98A C98 H98B 107.8 . .
N28 C99 N26 109.3(5) . .
N28 C99 H99 125.4 . .
N26 C99 H99 125.4 . .
N27 C100 N28 113.8(5) . .
N27 C100 H100 123.1 . .
N28 C100 H100 123.1 . .
N18 C101 N17 110.3(5) . .
N18 C101 H101 124.8 . .
N17 C101 H101 124.8 . .
N18 C102 C103 110.1(7) . .
N18 C102 H10A 109.6 . .
C103 C102 H10A 109.6 . .
N18 C102 H10B 109.6 . .
C103 C102 H10B 109.6 . .
H10A C102 H10B 108.2 . .
C01 C103 C102 115.8(15) . .
C95 C107 C87 136(2) . .
C95 C107 H10C 103.1 . .
C87 C107 H10C 103.1 . .
C95 C107 H10D 103.1 . .
C87 C107 H10D 103.1 . .
H10C C107 H10D 105.1 . .
O35' C108 O35 51.5(5) . .
O35' C108 O37 77.1(9) . .
O35 C108 O37 119.9(7) . .
O35' C108 O37' 121.8(7) . .
O35 C108 O37' 88.0(6) . .
O37 C108 O37' 96.4(6) . .
O35' C108 C32 124.8(7) . .
O35 C108 C32 114.9(5) . .
O37 C108 C32 119.8(5) . .
O37' C108 C32 108.6(6) . .
O7 N1 O8 123.1(6) . .
O7 N1 C4 119.3(6) . .
O8 N1 C4 117.6(6) . .
O12 N2 O11 125.0(4) . .
O12 N2 C13 117.6(5) . .
O11 N2 C13 117.4(5) . .
O24 N3 O23 123.4(5) . .
O24 N3 C23 119.5(5) . .
O23 N3 C23 117.1(5) . .
O30 N4 O29 122.8(5) . .
O30 N4 C28 119.0(5) . .
O29 N4 C28 118.2(5) . .
C41 N5 C40 102.3(4) . .
C41 N5 Zn2 130.6(3) . .
C40 N5 Zn2 127.0(3) . .
C41 N6 N7 109.5(4) . .
C41 N6 C42 131.5(4) . .
N7 N6 C42 119.0(4) . .
C40 N7 N6 102.5(4) . .
C52 N8 N9 110.1(4) . .
C52 N8 C51 126.7(5) . .
N9 N8 C51 123.1(5) . .
C53 N9 N8 102.8(4) . .
C52 N10 C53 102.8(4) . .
C52 N10 Zn5 122.5(3) . 1_566
C53 N10 Zn5 134.6(3) . 1_566
C55 N11 C54 102.7(4) . .
C55 N11 Zn5 127.6(3) . .
C54 N11 Zn5 129.7(4) . .
C55 N12 N13 110.7(4) . .
C55 N12 C56 129.9(5) . .
N13 N12 C56 119.4(4) . .
C54 N13 N12 103.0(5) . .
C66 N14 N15 110.1(4) . .
C66 N14 C65 131.5(5) . .
N15 N14 C65 118.1(5) . .
C67 N15 N14 102.1(4) . .
C66 N16 C67 102.5(4) . .
C66 N16 Zn6 135.2(3) . .
C67 N16 Zn6 122.3(3) . .
C101 N17 C37 103.3(4) . .
C101 N17 Zn3 126.0(3) . .
C37 N17 Zn3 130.7(4) . .
C101 N18 N19 110.1(4) . .
C101 N18 C102 129.3(5) . .
N19 N18 C102 120.5(5) . .
C37 N19 N18 103.3(4) . .
C76 N20 N21 100.2(5) . .
C76 N20 Zn3 127.4(3) . .
N21 N20 Zn3 132.3(4) . .
C75 N21 N20 115.9(5) . .
C76 N22 C75 112.0(5) . .
C76 N22 C77 127.0(5) . .
C75 N22 C77 120.8(5) . .
C88 N23 C89 102.3(4) . .
C88 N23 Zn4 132.3(3) . .
C89 N23 Zn4 125.0(4) . .
C89 N24 N25 102.9(4) . .
C88 N25 N24 109.4(4) . .
C88 N25 C90 131.1(5) . .
N24 N25 C90 119.5(4) . .
C99 N26 N27 109.6(5) . .
C99 N26 C98 125.9(6) . .
N27 N26 C98 124.6(6) . .
C100 N27 N26 103.1(5) . .
C99 N28 C100 104.2(4) . .
C99 N28 Zn2 123.4(3) . 2_577
C100 N28 Zn2 132.3(4) . 2_577
C81 N29 C82 104.1(4) . .
C81 N29 Zn1 130.6(3) . .
C82 N29 Zn1 125.2(3) . .
C82 N30 N34 102.6(4) . .
C73 N31 N32 109.2(5) . .
C73 N31 C72 128.7(6) . .
N32 N31 C72 122.1(6) . .
N31 N32 C74 104.4(5) . .
C73 N33 C74 103.3(5) . .
C73 N33 Zn6 128.1(4) . 2_667
C74 N33 Zn6 128.6(5) . 2_667
C81 N34 N30 109.9(4) . .
C81 N34 C83 128.7(5) . .
N30 N34 C83 121.4(4) . .
C7 O1 Zn4 110.0(3) . .
C8 O4 Zn3 114.5(3) . .
C9 O5 Zn2 108.4(3) . .
C16 O9 Zn3 114.2(3) . .
C18 O13 Zn1 113.4(3) . .
C17 O14 Zn2 135.5(3) . .
C25 O17 Zn4 104.3(3) . 2_766
C26 O19 Zn4 114.6(3) . .
C26 O20 Zn5 133.4(3) . .
C27 O22 Zn6 102.1(3) . 1_564
C35 O25 Zn6 120.4(3) . 1_564
C34 O27 Zn5 108.8(3) . .
C17 O31 Zn1 114.9(2) . 2_677
O32' O32 C18 54.2(4) . .
C18 O32' O32 66.9(5) . .
O35 O35' C108 73.8(7) . .
O35 O35' O37 122.4(9) . .
C108 O35' O37 58.3(7) . .
O35 O35' Zn1 79.5(7) . 2_676
C108 O35' Zn1 124.3(6) . 2_676
O37 O35' Zn1 101.3(4) . 2_676
O35' O35 C108 54.6(5) . .
O35' O35 Zn1 70.9(6) . 2_676
C108 O35 Zn1 108.1(5) . 2_676
C108 O37 O35' 44.6(4) . .
C01 C104 C01' 71.8(16) . .
C01' C02 C02 97(5) . 2_666
C01' C02 C01' 131(5) . 2_666
C02 C02 C01' 34.0(15) 2_666 2_666
C104 C01 C103 124(3) . .
C104 C01 C01' 72.1(16) . .
C103 C01 C01' 102(4) . .
C02 C01' C01 144(8) . .
C02 C01' C104 145(7) . .
C01 C01' C104 36.1(12) . .
C02 C01' C02 49(5) . 2_666
C01 C01' C02 128(5) . 2_666
C104 C01' C02 101(4) . 2_666

loop_
_geom_bond_atom_site_label_1
_geom_bond_atom_site_label_2
_geom_bond_distance
_geom_bond_site_symmetry_2
Zn1 O35' 1.937(8) 2_676
Zn1 O13 1.958(3) .
Zn1 O31 1.981(3) 2_677
Zn1 O35 2.016(6) 2_676
Zn1 N29 2.049(4) .
Zn2 O14 1.963(3) .
Zn2 O5 1.982(3) .
Zn2 N5 1.987(3) .
Zn2 N28 2.005(4) 2_577
Zn3 O4 1.940(3) .
Zn3 O9 1.944(3) .
Zn3 N17 2.002(4) .
Zn3 N20 2.031(4) .
Zn4 O1 1.976(3) .
Zn4 O19 1.982(3) .
Zn4 O17 1.989(3) 2_766
Zn4 N23 2.069(4) .
Zn5 O20 1.963(3) .
Zn5 O27 1.978(3) .
Zn5 N11 1.980(4) .
Zn5 N10 1.988(4) 1_544
Zn6 O25 1.910(3) 1_546
Zn6 O22 1.997(3) 1_546
Zn6 N16 2.039(4) .
Zn6 N33 2.043(4) 2_667
Zn6 C27 2.576(4) 1_546
C1 C6 1.403(5) .
C1 C2 1.411(6) .
C1 C8 1.512(6) .
C2 C3 1.379(6) .
C2 C9 1.520(6) .
C3 C4 1.357(7) .
C3 H3 0.9300 .
C4 C5 1.379(7) .
C4 N1 1.477(7) .
C5 C6 1.380(6) .
C5 H5 0.9300 .
C6 C7 1.499(6) .
C7 O2 1.218(5) .
C7 O1 1.275(5) .
C8 O3 1.235(5) .
C8 O4 1.270(5) .
C9 O5 1.240(5) .
C9 O6 1.259(6) .
C10 C11 1.397(5) .
C10 C15 1.404(5) .
C10 C17 1.531(5) .
C11 C12 1.389(5) .
C11 C18 1.492(6) .
C12 C13 1.358(6) .
C12 H12 0.9300 .
C13 C14 1.395(6) .
C13 N2 1.486(6) .
C14 C15 1.374(6) .
C14 H14 0.9300 .
C15 C16 1.497(6) .
C16 O10 1.224(5) .
C16 O9 1.262(5) .
C17 O14 1.241(4) .
C17 O31 1.261(4) .
C18 O13 1.210(5) .
C18 O32' 1.238(7) .
C18 O32 1.404(8) .
C19 C20 1.388(5) .
C19 C24 1.402(6) .
C19 C25 1.499(6) .
C20 C21 1.390(5) .
C20 C26 1.515(6) .
C21 C22 1.358(6) .
C21 C27 1.521(6) .
C22 C23 1.383(6) .
C22 H22 0.9300 .
C23 C24 1.380(6) .
C23 N3 1.466(6) .
C24 H24 0.9300 .
C25 O18 1.219(5) .
C25 O17 1.271(5) .
C26 O19 1.247(5) .
C26 O20 1.255(5) .
C27 O21 1.199(5) .
C27 O22 1.259(5) .
C27 Zn6 2.576(4) 1_564
C28 C29 1.368(6) .
C28 C33 1.396(6) .
C28 N4 1.450(6) .
C29 C30 1.373(6) .
C29 H29 0.9300 .
C30 C31 1.403(5) .
C30 C34 1.526(6) .
C31 C32 1.398(5) .
C31 C35 1.515(6) .
C32 C33 1.366(6) .
C32 C108 1.527(6) .
C33 H33 0.9300 .
C34 O28 1.232(5) .
C34 O27 1.256(6) .
C35 O26 1.224(5) .
C35 O25 1.269(5) .
C36' C36 1.37(2) .
C36' C92 1.42(2) .
C36' C93 1.62(3) .
C36 C93 1.454(13) .
C36 C92 1.522(15) .
C37 N19 1.289(6) .
C37 N17 1.367(6) .
C37 H37 0.9300 .
C38 C80 1.38(3) .
C38 C38 1.57(4) 2_667
C38 H38A 0.9700 .
C38 H38B 0.9700 .
C40 N7 1.317(5) .
C40 N5 1.349(5) .
C40 H40 0.9300 .
C41 N6 1.314(5) .
C41 N5 1.318(5) .
C41 H41 0.9300 .
C42 N6 1.470(5) .
C42 C43 1.475(6) .
C42 H42A 0.9700 .
C42 H42B 0.9700 .
C43 C44 1.536(7) .
C43 H43A 0.9700 .
C43 H43B 0.9700 .
C44 C45 1.477(8) .
C44 H44A 0.9700 .
C44 H44B 0.9700 .
C45 C46 1.524(9) .
C45 H45A 0.9700 .
C45 H45B 0.9700 .
C46 C47 1.534(12) .
C46 H46A 0.9700 .
C46 H46B 0.9700 .
C47 C48 1.470(14) .
C47 H47A 0.9700 .
C47 H47B 0.9700 .
C48 C49 1.688(16) .
C48 H48A 0.9700 .
C48 H48B 0.9700 .
C49 C50 1.501(14) .
C49 H49A 0.9700 .
C49 H49B 0.9700 .
C50 C51 1.513(12) .
C50 H50A 0.9700 .
C50 H50B 0.9700 .
C51 N8 1.502(7) .
C51 H51A 0.9700 .
C51 H51B 0.9700 .
C52 N8 1.299(6) .
C52 N10 1.310(6) .
C52 H52 0.9300 .
C53 N9 1.284(6) .
C53 N10 1.356(5) .
C53 H53 0.9300 .
C54 N13 1.330(7) .
C54 N11 1.376(6) .
C54 H54 0.9300 .
C55 N12 1.290(5) .
C55 N11 1.322(5) .
C55 H55 0.9300 .
C56 N12 1.461(6) .
C56 C57 1.504(6) .
C56 H56A 0.9700 .
C56 H56B 0.9700 .
C57 C58 1.509(6) .
C57 H57A 0.9700 .
C57 H57B 0.9700 .
C58 C59 1.473(7) .
C58 H58A 0.9700 .
C58 H58B 0.9700 .
C59 C60 1.542(6) .
C59 H59A 0.9700 .
C59 H59B 0.9700 .
C60 C61 1.471(7) .
C60 H60A 0.9700 .
C60 H60B 0.9700 .
C61 C62 1.522(8) .
C61 H61A 0.9700 .
C61 H61B 0.9700 .
C62 C63 1.407(9) .
C62 H62A 0.9700 .
C62 H62B 0.9700 .
C63 C64 1.610(9) .
C63 H63A 0.9700 .
C63 H63B 0.9700 .
C64 C65 1.327(9) .
C64 H64A 0.9700 .
C64 H64B 0.9700 .
C65 N14 1.585(9) .
C65 H65A 0.9700 .
C65 H65B 0.9700 .
C66 N14 1.300(6) .
C66 N16 1.303(5) .
C66 H66 0.9300 .
C67 N15 1.297(6) .
C67 N16 1.354(6) .
C67 H67 0.9300 .
C68 C93 1.339(16) .
C68 C69 1.515(14) .
C68 H68A 0.9700 .
C68 H68B 0.9700 .
C69 C70 1.489(14) .
C69 H69A 0.9700 .
C69 H69B 0.9700 .
C70 C71 1.426(10) .
C70 H70A 0.9700 .
C70 H70B 0.9700 .
C71 C72 1.435(9) .
C71 H71A 0.9700 .
C71 H71B 0.9700 .
C72 N31 1.434(7) .
C72 H72A 0.9700 .
C72 H72B 0.9700 .
C73 N31 1.316(6) .
C73 N33 1.331(6) .
C73 H73 0.9300 .
C74 N32 1.343(7) .
C74 N33 1.348(6) .
C74 H74 0.9300 .
C75 N21 1.285(7) .
C75 N22 1.318(6) .
C75 H75 0.9300 .
C76 N22 1.313(6) .
C76 N20 1.336(6) .
C76 H76 0.9300 .
C77 C78 1.407(12) .
C77 N22 1.482(7) .
C77 H77A 0.9700 .
C77 H77B 0.9700 .
C78 C79 1.713(18) .
C78 H78A 0.9700 .
C78 H78B 0.9700 .
C79 C80 1.56(3) .
C79 H79A 0.9700 .
C79 H79B 0.9700 .
C80 H80A 0.9700 .
C80 H80B 0.9700 .
C81 N34 1.314(5) .
C81 N29 1.332(5) .
C81 H81 0.9300 .
C82 N30 1.291(6) .
C82 N29 1.350(5) .
C82 H82 0.9300 .
C83 C84 1.390(8) .
C83 N34 1.477(7) .
C83 H83A 0.9700 .
C83 H83B 0.9700 .
C84 C85 1.547(9) .
C84 H84A 0.9700 .
C84 H84B 0.9700 .
C85 C86 1.372(12) .
C85 H85A 0.9700 .
C85 H85B 0.9700 .
C86 C87 1.376(14) .
C86 H86A 0.9700 .
C86 H86B 0.9700 .
C87 C107 1.430(15) .
C87 H87A 0.9700 .
C87 H87B 0.9700 .
C88 N23 1.310(6) .
C88 N25 1.320(5) .
C88 H88 0.9300 .
C89 N24 1.308(6) .
C89 N23 1.365(5) .
C89 H89 0.9300 .
C90 N25 1.441(6) .
C90 C91 1.482(10) .
C90 H90A 0.9700 .
C90 H90B 0.9700 .
C91 C92 1.483(10) .
C91 H91A 0.9700 .
C91 H91B 0.9700 .
C95 C107 1.29(2) .
C95 C96 1.60(2) .
C95 H95A 0.9700 .
C95 H95B 0.9700 .
C96 C97 1.458(18) .
C96 H96A 0.9700 .
C96 H96B 0.9700 .
C97 C98 1.539(15) .
C97 H97A 0.9700 .
C97 H97B 0.9700 .
C98 N26 1.557(9) .
C98 H98A 0.9700 .
C98 H98B 0.9700 .
C99 N28 1.276(5) .
C99 N26 1.307(6) .
C99 H99 0.9300 .
C100 N27 1.260(6) .
C100 N28 1.341(6) .
C100 H100 0.9300 .
C101 N18 1.289(6) .
C101 N17 1.314(6) .
C101 H101 0.9300 .
C102 N18 1.481(7) .
C102 C103 1.505(11) .
C102 H10A 0.9700 .
C102 H10B 0.9700 .
C103 C01 1.34(3) .
C107 H10C 0.9700 .
C107 H10D 0.9700 .
C108 O35' 1.053(7) .
C108 O35 1.241(8) .
C108 O37 1.277(8) .
C108 O37' 1.488(9) .
N1 O7 1.197(6) .
N1 O8 1.209(6) .
N2 O12 1.200(5) .
N2 O11 1.213(5) .
N3 O24 1.194(5) .
N3 O23 1.201(6) .
N4 O30 1.196(6) .
N4 O29 1.201(6) .
N6 N7 1.354(5) .
N8 N9 1.352(5) .
N10 Zn5 1.988(4) 1_566
N12 N13 1.352(6) .
N14 N15 1.352(5) .
N18 N19 1.363(6) .
N20 N21 1.378(6) .
N24 N25 1.355(5) .
N26 N27 1.344(6) .
N28 Zn2 2.005(4) 2_577
N30 N34 1.386(5) .
N31 N32 1.336(6) .
N33 Zn6 2.043(4) 2_667
O17 Zn4 1.989(3) 2_766
O22 Zn6 1.997(3) 1_564
O25 Zn6 1.910(3) 1_564
O31 Zn1 1.981(3) 2_677
O32 O32' 1.308(9) .
O35' O35 1.011(8) .
O35' O37 1.463(12) .
O35' Zn1 1.937(8) 2_676
O35 Zn1 2.016(6) 2_676
C104 C01 0.96(3) .
C104 C01' 1.55(2) .
C02 C01' 1.10(5) .
C02 C02 1.48(8) 2_666
C02 C01' 1.95(6) 2_666
C01 C01' 1.55(2) .
C01' C02 1.95(6) 2_666

loop_
_geom_torsion_atom_site_label_1
_geom_torsion_atom_site_label_2
_geom_torsion_atom_site_label_3
_geom_torsion_atom_site_label_4
_geom_torsion
_geom_torsion_site_symmetry_1
_geom_torsion_site_symmetry_2
_geom_torsion_site_symmetry_3
_geom_torsion_site_symmetry_4
C6 C1 C2 C3 -1.7(7) . . . .
C8 C1 C2 C3 -177.4(5) . . . .
C6 C1 C2 C9 170.6(4) . . . .
C8 C1 C2 C9 -5.0(7) . . . .
C1 C2 C3 C4 -0.2(8) . . . .
C9 C2 C3 C4 -173.0(5) . . . .
C2 C3 C4 C5 1.8(9) . . . .
C2 C3 C4 N1 -178.5(6) . . . .
C3 C4 C5 C6 -1.4(9) . . . .
N1 C4 C5 C6 178.9(6) . . . .
C4 C5 C6 C1 -0.6(8) . . . .
C4 C5 C6 C7 174.3(5) . . . .
C2 C1 C6 C5 2.1(7) . . . .
C8 C1 C6 C5 177.8(4) . . . .
C2 C1 C6 C7 -172.6(4) . . . .
C8 C1 C6 C7 3.0(6) . . . .
C5 C6 C7 O2 166.1(5) . . . .
C1 C6 C7 O2 -19.1(7) . . . .
C5 C6 C7 O1 -18.3(6) . . . .
C1 C6 C7 O1 156.5(4) . . . .
C6 C1 C8 O3 -88.7(5) . . . .
C2 C1 C8 O3 86.9(5) . . . .
C6 C1 C8 O4 92.1(5) . . . .
C2 C1 C8 O4 -92.3(5) . . . .
C3 C2 C9 O5 -151.2(5) . . . .
C1 C2 C9 O5 36.2(7) . . . .
C3 C2 C9 O6 31.7(7) . . . .
C1 C2 C9 O6 -140.9(5) . . . .
C15 C10 C11 C12 -0.8(5) . . . .
C17 C10 C11 C12 -170.5(3) . . . .
C15 C10 C11 C18 -179.1(4) . . . .
C17 C10 C11 C18 11.2(6) . . . .
C10 C11 C12 C13 1.1(6) . . . .
C18 C11 C12 C13 179.5(4) . . . .
C11 C12 C13 C14 -0.5(7) . . . .
C11 C12 C13 N2 178.9(4) . . . .
C12 C13 C14 C15 -0.4(7) . . . .
N2 C13 C14 C15 -179.8(4) . . . .
C13 C14 C15 C10 0.7(7) . . . .
C13 C14 C15 C16 -177.8(4) . . . .
C11 C10 C15 C14 -0.1(6) . . . .
C17 C10 C15 C14 169.9(4) . . . .
C11 C10 C15 C16 178.3(4) . . . .
C17 C10 C15 C16 -11.7(6) . . . .
C14 C15 C16 O10 -39.2(7) . . . .
C10 C15 C16 O10 142.3(5) . . . .
C14 C15 C16 O9 140.5(5) . . . .
C10 C15 C16 O9 -37.9(6) . . . .
C11 C10 C17 O14 -82.3(5) . . . .
C15 C10 C17 O14 107.8(4) . . . .
C11 C10 C17 O31 98.1(4) . . . .
C15 C10 C17 O31 -71.7(4) . . . .
C12 C11 C18 O13 22.3(6) . . . .
C10 C11 C18 O13 -159.3(4) . . . .
C12 C11 C18 O32' 168.3(6) . . . .
C10 C11 C18 O32' -13.4(8) . . . .
C12 C11 C18 O32 -126.9(5) . . . .
C10 C11 C18 O32 51.4(6) . . . .
C24 C19 C20 C21 4.1(6) . . . .
C25 C19 C20 C21 -170.8(4) . . . .
C24 C19 C20 C26 -171.8(4) . . . .
C25 C19 C20 C26 13.3(6) . . . .
C19 C20 C21 C22 -1.1(6) . . . .
C26 C20 C21 C22 174.7(5) . . . .
C19 C20 C21 C27 175.5(4) . . . .
C26 C20 C21 C27 -8.6(6) . . . .
C20 C21 C22 C23 -1.6(7) . . . .
C27 C21 C22 C23 -178.2(4) . . . .
C21 C22 C23 C24 1.2(8) . . . .
C21 C22 C23 N3 -179.8(5) . . . .
C22 C23 C24 C19 1.7(7) . . . .
N3 C23 C24 C19 -177.3(5) . . . .
C20 C19 C24 C23 -4.3(7) . . . .
C25 C19 C24 C23 170.7(4) . . . .
C20 C19 C25 O18 44.3(6) . . . .
C24 C19 C25 O18 -130.7(5) . . . .
C20 C19 C25 O17 -141.9(4) . . . .
C24 C19 C25 O17 43.1(6) . . . .
C19 C20 C26 O19 83.8(5) . . . .
C21 C20 C26 O19 -92.1(5) . . . .
C19 C20 C26 O20 -92.3(5) . . . .
C21 C20 C26 O20 91.7(5) . . . .
C22 C21 C27 O21 -174.6(5) . . . .
C20 C21 C27 O21 8.8(7) . . . .
C22 C21 C27 O22 6.4(7) . . . .
C20 C21 C27 O22 -170.3(4) . . . .
C22 C21 C27 Zn6 35.5(14) . . . 1_564
C20 C21 C27 Zn6 -141.2(10) . . . 1_564
C33 C28 C29 C30 0.2(7) . . . .
N4 C28 C29 C30 179.2(4) . . . .
C28 C29 C30 C31 0.8(7) . . . .
C28 C29 C30 C34 -178.7(4) . . . .
C29 C30 C31 C32 -2.4(6) . . . .
C34 C30 C31 C32 177.1(4) . . . .
C29 C30 C31 C35 -179.8(4) . . . .
C34 C30 C31 C35 -0.3(6) . . . .
C30 C31 C32 C33 3.0(6) . . . .
C35 C31 C32 C33 -179.5(4) . . . .
C30 C31 C32 C108 -172.4(4) . . . .
C35 C31 C32 C108 5.0(6) . . . .
C31 C32 C33 C28 -2.1(6) . . . .
C108 C32 C33 C28 173.6(5) . . . .
C29 C28 C33 C32 0.4(7) . . . .
N4 C28 C33 C32 -178.6(4) . . . .
C29 C30 C34 O28 38.7(7) . . . .
C31 C30 C34 O28 -140.9(5) . . . .
C29 C30 C34 O27 -139.2(5) . . . .
C31 C30 C34 O27 41.3(6) . . . .
C32 C31 C35 O26 -102.9(4) . . . .
C30 C31 C35 O26 74.4(5) . . . .
C32 C31 C35 O25 77.0(5) . . . .
C30 C31 C35 O25 -105.6(5) . . . .
C92 C36' C36 C93 142.5(12) . . . .
C93 C36' C36 C92 -142.5(12) . . . .
N6 C42 C43 C44 175.5(4) . . . .
C42 C43 C44 C45 179.7(5) . . . .
C43 C44 C45 C46 176.3(6) . . . .
C44 C45 C46 C47 -174.3(8) . . . .
C45 C46 C47 C48 167.5(9) . . . .
C46 C47 C48 C49 174.6(10) . . . .
C47 C48 C49 C50 158.5(12) . . . .
C48 C49 C50 C51 -176.8(9) . . . .
C49 C50 C51 N8 -76.6(11) . . . .
N12 C56 C57 C58 175.0(5) . . . .
C56 C57 C58 C59 172.1(5) . . . .
C57 C58 C59 C60 177.5(5) . . . .
C58 C59 C60 C61 170.5(5) . . . .
C59 C60 C61 C62 -179.0(5) . . . .
C60 C61 C62 C63 72.1(8) . . . .
C61 C62 C63 C64 -173.3(6) . . . .
C62 C63 C64 C65 -81.3(10) . . . .
C63 C64 C65 N14 -177.7(5) . . . .
C93 C68 C69 C70 -168.7(15) . . . .
C68 C69 C70 C71 94.3(14) . . . .
C69 C70 C71 C72 -156.4(11) . . . .
C70 C71 C72 N31 -177.0(7) . . . .
N22 C77 C78 C79 -75.8(10) . . . .
C77 C78 C79 C80 130.9(16) . . . .
C38 C38 C80 C79 102(3) 2_667 . . .
C78 C79 C80 C38 178(2) . . . .
N34 C83 C84 C85 -173.5(6) . . . .
C83 C84 C85 C86 167.6(13) . . . .
C84 C85 C86 C87 -174.5(16) . . . .
C85 C86 C87 C107 -172.2(19) . . . .
N25 C90 C91 C92 172.1(7) . . . .
C36 C36' C92 C91 -103.6(13) . . . .
C93 C36' C92 C91 -69.5(19) . . . .
C93 C36' C92 C36 34.1(12) . . . .
C90 C91 C92 C36' -82.2(15) . . . .
C90 C91 C92 C36 -142.9(10) . . . .
C93 C36 C92 C36' -39.9(15) . . . .
C36' C36 C92 C91 102.4(15) . . . .
C93 C36 C92 C91 62.5(16) . . . .
C69 C68 C93 C36 -111(3) . . . .
C69 C68 C93 C36' -51(2) . . . .
C36' C36 C93 C68 82(3) . . . .
C92 C36 C93 C68 117(3) . . . .
C92 C36 C93 C36' 35.6(13) . . . .
C36 C36' C93 C68 -138.1(17) . . . .
C92 C36' C93 C68 -175.5(16) . . . .
C92 C36' C93 C36 -37.4(13) . . . .
C107 C95 C96 C97 -167.1(18) . . . .
C95 C96 C97 C98 126.3(14) . . . .
C96 C97 C98 N26 -172.8(12) . . . .
N18 C102 C103 C01 173.3(14) . . . .
C96 C95 C107 C87 177(3) . . . .
C86 C87 C107 C95 -32(5) . . . .
C33 C32 C108 O35' -97.7(12) . . . .
C31 C32 C108 O35' 77.8(11) . . . .
C33 C32 C108 O35 -38.5(9) . . . .
C31 C32 C108 O35 137.0(7) . . . .
C33 C32 C108 O37 167.3(7) . . . .
C31 C32 C108 O37 -17.1(9) . . . .
C33 C32 C108 O37' 58.1(6) . . . .
C31 C32 C108 O37' -126.4(6) . . . .
C3 C4 N1 O7 4.5(11) . . . .
C5 C4 N1 O7 -175.8(7) . . . .
C3 C4 N1 O8 -172.6(8) . . . .
C5 C4 N1 O8 7.1(11) . . . .
C12 C13 N2 O12 -0.5(7) . . . .
C14 C13 N2 O12 178.9(5) . . . .
C12 C13 N2 O11 -179.9(5) . . . .
C14 C13 N2 O11 -0.5(7) . . . .
C24 C23 N3 O24 -1.0(9) . . . .
C22 C23 N3 O24 -180.0(6) . . . .
C24 C23 N3 O23 -179.8(6) . . . .
C22 C23 N3 O23 1.2(9) . . . .
C29 C28 N4 O30 -165.3(6) . . . .
C33 C28 N4 O30 13.7(8) . . . .
C29 C28 N4 O29 16.2(8) . . . .
C33 C28 N4 O29 -164.8(5) . . . .
N6 C41 N5 C40 0.2(5) . . . .
N6 C41 N5 Zn2 -176.2(3) . . . .
N7 C40 N5 C41 -0.1(5) . . . .
N7 C40 N5 Zn2 176.4(3) . . . .
O14 Zn2 N5 C41 -17.9(4) . . . .
O5 Zn2 N5 C41 -126.3(4) . . . .
N28 Zn2 N5 C41 105.4(4) 2_577 . . .
O14 Zn2 N5 C40 166.5(3) . . . .
O5 Zn2 N5 C40 58.1(4) . . . .
N28 Zn2 N5 C40 -70.1(4) 2_577 . . .
N5 C41 N6 N7 -0.2(5) . . . .
N5 C41 N6 C42 179.6(4) . . . .
C43 C42 N6 C41 106.7(5) . . . .
C43 C42 N6 N7 -73.6(5) . . . .
N5 C40 N7 N6 0.0(5) . . . .
C41 N6 N7 C40 0.1(5) . . . .
C42 N6 N7 C40 -179.7(4) . . . .
N10 C52 N8 N9 -0.7(6) . . . .
N10 C52 N8 C51 176.2(6) . . . .
C50 C51 N8 C52 -67.3(10) . . . .
C50 C51 N8 N9 109.2(9) . . . .
N10 C53 N9 N8 0.5(6) . . . .
C52 N8 N9 C53 0.1(6) . . . .
C51 N8 N9 C53 -177.0(6) . . . .
N8 C52 N10 C53 0.9(6) . . . .
N8 C52 N10 Zn5 -176.4(3) . . . 1_566
N9 C53 N10 C52 -0.9(6) . . . .
N9 C53 N10 Zn5 175.9(4) . . . 1_566
N12 C55 N11 C54 0.3(6) . . . .
N12 C55 N11 Zn5 179.4(3) . . . .
N13 C54 N11 C55 -0.1(7) . . . .
N13 C54 N11 Zn5 -179.2(4) . . . .
O20 Zn5 N11 C55 -15.8(4) . . . .
O27 Zn5 N11 C55 -122.9(4) . . . .
N10 Zn5 N11 C55 108.9(4) 1_544 . . .
O20 Zn5 N11 C54 163.1(5) . . . .
O27 Zn5 N11 C54 56.0(6) . . . .
N10 Zn5 N11 C54 -72.2(5) 1_544 . . .
N11 C55 N12 N13 -0.3(6) . . . .
N11 C55 N12 C56 -179.9(5) . . . .
C57 C56 N12 C55 -114.6(6) . . . .
C57 C56 N12 N13 65.9(7) . . . .
N11 C54 N13 N12 0.0(8) . . . .
C55 N12 N13 C54 0.2(7) . . . .
C56 N12 N13 C54 179.8(5) . . . .
N16 C66 N14 N15 -2.4(6) . . . .
N16 C66 N14 C65 171.2(6) . . . .
C64 C65 N14 C66 105.1(8) . . . .
C64 C65 N14 N15 -81.7(9) . . . .
N16 C67 N15 N14 -0.5(7) . . . .
C66 N14 N15 C67 1.7(6) . . . .
C65 N14 N15 C67 -172.8(6) . . . .
N14 C66 N16 C67 1.9(6) . . . .
N14 C66 N16 Zn6 -175.7(3) . . . .
N15 C67 N16 C66 -0.8(7) . . . .
N15 C67 N16 Zn6 177.2(4) . . . .
O25 Zn6 N16 C66 12.7(5) 1_546 . . .
O22 Zn6 N16 C66 143.6(4) 1_546 . . .
N33 Zn6 N16 C66 -100.1(4) 2_667 . . .
C27 Zn6 N16 C66 148.1(4) 1_546 . . .
O25 Zn6 N16 C67 -164.6(4) 1_546 . . .
O22 Zn6 N16 C67 -33.7(4) 1_546 . . .
N33 Zn6 N16 C67 82.6(4) 2_667 . . .
C27 Zn6 N16 C67 -29.2(5) 1_546 . . .
N18 C101 N17 C37 -1.2(5) . . . .
N18 C101 N17 Zn3 179.2(3) . . . .
N19 C37 N17 C101 0.3(6) . . . .
N19 C37 N17 Zn3 179.9(4) . . . .
O4 Zn3 N17 C101 2.1(4) . . . .
O9 Zn3 N17 C101 127.8(4) . . . .
N20 Zn3 N17 C101 -112.6(4) . . . .
O4 Zn3 N17 C37 -177.4(4) . . . .
O9 Zn3 N17 C37 -51.7(5) . . . .
N20 Zn3 N17 C37 67.9(5) . . . .
N17 C101 N18 N19 1.6(6) . . . .
N17 C101 N18 C102 -177.4(6) . . . .
C103 C102 N18 C101 -112.3(8) . . . .
C103 C102 N18 N19 68.7(8) . . . .
N17 C37 N19 N18 0.6(6) . . . .
C101 N18 N19 C37 -1.3(6) . . . .
C102 N18 N19 C37 177.8(5) . . . .
N22 C76 N20 N21 -0.6(5) . . . .
N22 C76 N20 Zn3 -178.5(3) . . . .
O4 Zn3 N20 C76 129.2(4) . . . .
O9 Zn3 N20 C76 16.2(4) . . . .
N17 Zn3 N20 C76 -110.8(4) . . . .
O4 Zn3 N20 N21 -48.1(5) . . . .
O9 Zn3 N20 N21 -161.2(5) . . . .
N17 Zn3 N20 N21 71.9(5) . . . .
N22 C75 N21 N20 -0.3(8) . . . .
C76 N20 N21 C75 0.5(7) . . . .
Zn3 N20 N21 C75 178.4(4) . . . .
N20 C76 N22 C75 0.5(6) . . . .
N20 C76 N22 C77 176.7(5) . . . .
N21 C75 N22 C76 -0.1(7) . . . .
N21 C75 N22 C77 -176.6(5) . . . .
C78 C77 N22 C76 109.8(8) . . . .
C78 C77 N22 C75 -74.3(9) . . . .
N25 C88 N23 C89 -1.3(5) . . . .
N25 C88 N23 Zn4 -174.4(3) . . . .
N24 C89 N23 C88 1.3(6) . . . .
N24 C89 N23 Zn4 175.0(3) . . . .
O1 Zn4 N23 C88 129.6(4) . . . .
O19 Zn4 N23 C88 27.3(4) . . . .
O17 Zn4 N23 C88 -98.2(4) 2_766 . . .
O1 Zn4 N23 C89 -42.2(4) . . . .
O19 Zn4 N23 C89 -144.4(4) . . . .
O17 Zn4 N23 C89 90.0(4) 2_766 . . .
N23 C89 N24 N25 -0.7(6) . . . .
N23 C88 N25 N24 1.0(5) . . . .
N23 C88 N25 C90 177.3(5) . . . .
C89 N24 N25 C88 -0.1(5) . . . .
C89 N24 N25 C90 -177.0(5) . . . .
C91 C90 N25 C88 109.7(7) . . . .
C91 C90 N25 N24 -74.3(7) . . . .
N28 C99 N26 N27 -1.3(7) . . . .
N28 C99 N26 C98 178.9(7) . . . .
C97 C98 N26 C99 -56.2(13) . . . .
C97 C98 N26 N27 124.1(10) . . . .
N28 C100 N27 N26 -0.2(7) . . . .
C99 N26 N27 C100 0.9(7) . . . .
C98 N26 N27 C100 -179.3(7) . . . .
N26 C99 N28 C100 1.1(6) . . . .
N26 C99 N28 Zn2 -179.0(4) . . . 2_577
N27 C100 N28 C99 -0.5(6) . . . .
N27 C100 N28 Zn2 179.6(4) . . . 2_577
N34 C81 N29 C82 -1.2(5) . . . .
N34 C81 N29 Zn1 -178.2(3) . . . .
N30 C82 N29 C81 0.6(5) . . . .
N30 C82 N29 Zn1 177.7(3) . . . .
O35' Zn1 N29 C81 -158.8(5) 2_676 . . .
O13 Zn1 N29 C81 86.2(4) . . . .
O31 Zn1 N29 C81 -44.7(4) 2_677 . . .
O35 Zn1 N29 C81 -138.4(4) 2_676 . . .
O35' Zn1 N29 C82 24.9(5) 2_676 . . .
O13 Zn1 N29 C82 -90.1(4) . . . .
O31 Zn1 N29 C82 138.9(3) 2_677 . . .
O35 Zn1 N29 C82 45.3(4) 2_676 . . .
N29 C82 N30 N34 0.3(5) . . . .
N33 C73 N31 N32 -1.1(6) . . . .
N33 C73 N31 C72 -179.4(5) . . . .
C71 C72 N31 C73 120.3(7) . . . .
C71 C72 N31 N32 -57.9(8) . . . .
C73 N31 N32 C74 1.1(7) . . . .
C72 N31 N32 C74 179.6(5) . . . .
N33 C74 N32 N31 -0.8(7) . . . .
N31 C73 N33 C74 0.6(6) . . . .
N31 C73 N33 Zn6 -178.9(3) . . . 2_667
N32 C74 N33 C73 0.2(7) . . . .
N32 C74 N33 Zn6 179.6(4) . . . 2_667
N29 C81 N34 N30 1.5(5) . . . .
N29 C81 N34 C83 179.8(5) . . . .
C82 N30 N34 C81 -1.1(5) . . . .
C82 N30 N34 C83 -179.6(5) . . . .
C84 C83 N34 C81 -105.3(7) . . . .
C84 C83 N34 N30 72.9(8) . . . .
O2 C7 O1 Zn4 7.3(6) . . . .
C6 C7 O1 Zn4 -168.2(3) . . . .
O19 Zn4 O1 C7 -164.2(3) . . . .
O17 Zn4 O1 C7 -33.4(4) 2_766 . . .
N23 Zn4 O1 C7 82.8(3) . . . .
O3 C8 O4 Zn3 -4.6(5) . . . .
C1 C8 O4 Zn3 174.6(2) . . . .
O9 Zn3 O4 C8 -68.4(3) . . . .
N17 Zn3 O4 C8 62.0(3) . . . .
N20 Zn3 O4 C8 -178.6(3) . . . .
O6 C9 O5 Zn2 4.9(6) . . . .
C2 C9 O5 Zn2 -172.0(3) . . . .
O14 Zn2 O5 C9 -165.9(3) . . . .
N5 Zn2 O5 C9 -52.4(3) . . . .
N28 Zn2 O5 C9 81.5(3) 2_577 . . .
O10 C16 O9 Zn3 9.5(7) . . . .
C15 C16 O9 Zn3 -170.2(3) . . . .
O4 Zn3 O9 C16 170.9(3) . . . .
N17 Zn3 O9 C16 43.4(4) . . . .
N20 Zn3 O9 C16 -79.7(4) . . . .
O32' C18 O13 Zn1 43.8(6) . . . .
O32 C18 O13 Zn1 -22.8(6) . . . .
C11 C18 O13 Zn1 -168.8(3) . . . .
O35' Zn1 O13 C18 89.8(4) 2_676 . . .
O31 Zn1 O13 C18 -50.0(4) 2_677 . . .
O35 Zn1 O13 C18 57.5(4) 2_676 . . .
N29 Zn1 O13 C18 -175.3(3) . . . .
O31 C17 O14 Zn2 172.5(2) . . . .
C10 C17 O14 Zn2 -7.0(5) . . . .
O5 Zn2 O14 C17 -113.2(3) . . . .
N5 Zn2 O14 C17 121.5(3) . . . .
N28 Zn2 O14 C17 -6.1(4) 2_577 . . .
O18 C25 O17 Zn4 6.6(5) . . . 2_766
C19 C25 O17 Zn4 -166.9(3) . . . 2_766
O20 C26 O19 Zn4 -3.3(5) . . . .
C20 C26 O19 Zn4 -179.4(2) . . . .
O1 Zn4 O19 C26 -159.3(3) . . . .
O17 Zn4 O19 C26 62.4(3) 2_766 . . .
N23 Zn4 O19 C26 -57.5(3) . . . .
O19 C26 O20 Zn5 -173.3(3) . . . .
C20 C26 O20 Zn5 2.5(5) . . . .
O27 Zn5 O20 C26 -110.8(3) . . . .
N11 Zn5 O20 C26 122.3(3) . . . .
N10 Zn5 O20 C26 -2.9(4) 1_544 . . .
O21 C27 O22 Zn6 -9.6(6) . . . 1_564
C21 C27 O22 Zn6 169.4(3) . . . 1_564
O26 C35 O25 Zn6 2.0(6) . . . 1_564
C31 C35 O25 Zn6 -178.0(3) . . . 1_564
O28 C34 O27 Zn5 4.9(6) . . . .
C30 C34 O27 Zn5 -177.4(3) . . . .
O20 Zn5 O27 C34 -166.7(3) . . . .
N11 Zn5 O27 C34 -56.2(4) . . . .
N10 Zn5 O27 C34 76.6(3) 1_544 . . .
O14 C17 O31 Zn1 10.5(4) . . . 2_677
C10 C17 O31 Zn1 -169.9(2) . . . 2_677
O13 C18 O32 O32' 100.0(6) . . . .
C11 C18 O32 O32' -110.8(5) . . . .
O13 C18 O32' O32 -113.3(5) . . . .
C11 C18 O32' O32 98.3(6) . . . .
O37 C108 O35' O35 -146.5(6) . . . .
O37' C108 O35' O35 -56.9(10) . . . .
C32 C108 O35' O35 96.0(9) . . . .
O35 C108 O35' O37 146.5(6) . . . .
O37' C108 O35' O37 89.6(8) . . . .
C32 C108 O35' O37 -117.6(9) . . . .
O35 C108 O35' Zn1 64.8(9) . . . 2_676
O37 C108 O35' Zn1 -81.7(9) . . . 2_676
O37' C108 O35' Zn1 7.9(15) . . . 2_676
C32 C108 O35' Zn1 160.7(5) . . . 2_676
O37 O35' O35 C108 -33.8(6) . . . .
Zn1 O35' O35 C108 -130.6(5) 2_676 . . .
C108 O35' O35 Zn1 130.6(5) . . . 2_676
O37 O35' O35 Zn1 96.8(8) . . . 2_676
O37 C108 O35 O35' 38.4(9) . . . .
O37' C108 O35 O35' 134.6(7) . . . .
C32 C108 O35 O35' -115.8(9) . . . .
O35' C108 O35 Zn1 -49.1(6) . . . 2_676
O37 C108 O35 Zn1 -10.7(10) . . . 2_676
O37' C108 O35 Zn1 85.6(6) . . . 2_676
C32 C108 O35 Zn1 -164.8(4) . . . 2_676
O35 C108 O37 O35' -29.9(6) . . . .
O37' C108 O37 O35' -121.3(7) . . . .
C32 C108 O37 O35' 123.0(10) . . . .
O35 O35' O37 C108 38.9(7) . . . .
Zn1 O35' O37 C108 123.5(7) 2_676 . . .
C01' C104 C01 C103 92(5) . . . .
C102 C103 C01 C104 16(5) . . . .
C102 C103 C01 C01' 92(3) . . . .
C02 C02 C01' C01 101(14) 2_666 . . .
C01' C02 C01' C01 101(14) 2_666 . . .
C02 C02 C01' C104 36(17) 2_666 . . .
C01' C02 C01' C104 36(17) 2_666 . . .
C01' C02 C01' C02 0.000(5) 2_666 . . 2_666
C104 C01 C01' C02 -119(13) . . . .
C103 C01 C01' C02 118(12) . . . .
C103 C01 C01' C104 -122(3) . . . .
C104 C01 C01' C02 -50(5) . . . 2_666
C103 C01 C01' C02 -172(5) . . . 2_666
C01 C104 C01' C02 115(14) . . . .
C01 C104 C01' C02 142(5) . . . 2_666
